data_7135470
loop_
_publ_author_name
'Yu, Linlin'
'Ren, Yonggang'
'Han, Yue'
'Ma, Along'
'Zhang, Shuo'
'Zhang, Linwen'
'Wang, Shuxin'

_publ_section_title
;
 Modulation of the surface active site number in Pt1Ag14 nanoclusters by
 ligand engineering to boost photocatalytic H<sub>2</sub> production.
;
_journal_issue 10
_journal_name_full 'Chemical communications (Cambridge, England)'
_journal_page_first 3373
_journal_page_last 3377
_journal_paper_doi 10.1039/d5cc06595j
_journal_volume 62
_journal_year 2026
_chemical_formula_moiety 'C87 H90 Ag7 O9 Pt0.5 S6, C87 H88 Ag7 O9 Pt0.5 S6'
_chemical_formula_sum 'C174 H178 Ag14 O18 Pt S12'
_chemical_formula_weight 4647.14
_space_group_crystal_system triclinic
_space_group_IT_number 2
_space_group_name_Hall '-P 1'
_space_group_name_H-M_alt 'P -1'
_atom_sites_solution_hydrogens geom
_atom_sites_solution_primary dual
_audit_creation_date 2025-06-06
_audit_creation_method
;
Olex2 1.5
(compiled 2025.05.31 svn.r86d253d1 for OlexSys, GUI svn.r7254)
;
_audit_update_record
;
2025-06-10 deposited with the CCDC.	2026-01-05 downloaded from the CCDC.
;
_cell_angle_alpha 88.498(5)
_cell_angle_beta 88.172(5)
_cell_angle_gamma 84.406(6)
_cell_formula_units_Z 2
_cell_length_a 19.759(6)
_cell_length_b 20.696(6)
_cell_length_c 22.251(7)
_cell_measurement_reflns_used 9191
_cell_measurement_temperature 296.15
_cell_measurement_theta_max 25.533
_cell_measurement_theta_min 2.240
_cell_volume 9049(5)
_computing_cell_refinement 'SAINT V8.40B (?, 2016)'
_computing_data_reduction 'SAINT V8.40B (?, 2016)'
_computing_molecular_graphics 'Olex2 1.5 (Dolomanov et al., 2009)'
_computing_publication_material 'Olex2 1.5 (Dolomanov et al., 2009)'
_computing_structure_refinement 'SHELXL 2019/3 (Sheldrick, 2015)'
_computing_structure_solution 'SHELXT  (Sheldrick, 2015)'
_diffrn_ambient_temperature 296.15
_diffrn_measured_fraction_theta_full 0.999
_diffrn_measured_fraction_theta_max 0.999
_diffrn_radiation_type MoK\a
_diffrn_radiation_wavelength 0.71073
_diffrn_reflns_av_R_equivalents 0.0581
_diffrn_reflns_av_unetI/netI 0.0448
_diffrn_reflns_Laue_measured_fraction_full 0.999
_diffrn_reflns_Laue_measured_fraction_max 0.999
_diffrn_reflns_limit_h_max 23
_diffrn_reflns_limit_h_min -23
_diffrn_reflns_limit_k_max 24
_diffrn_reflns_limit_k_min -24
_diffrn_reflns_limit_l_max 26
_diffrn_reflns_limit_l_min -26
_diffrn_reflns_number 183377
_diffrn_reflns_point_group_measured_fraction_full 0.999
_diffrn_reflns_point_group_measured_fraction_max 0.999
_diffrn_reflns_theta_full 24.999
_diffrn_reflns_theta_max 24.999
_diffrn_reflns_theta_min 1.978
_diffrn_source_current 1.4
_diffrn_source_power 0.07
_diffrn_source_voltage 50.0
_exptl_absorpt_coefficient_mu 2.443
_exptl_absorpt_correction_T_max 0.0601
_exptl_absorpt_correction_T_min 0.0335
_exptl_absorpt_correction_type multi-scan
_exptl_absorpt_process_details
;
SADABS-2016/2 (Bruker,2016/2) was used for absorption correction.
wR2(int) was 0.1331 before and 0.0596 after correction.
The Ratio of minimum to maximum transmission is 0.5574.
The \l/2 correction factor is Not present.
;
_exptl_crystal_density_diffrn 1.706
_exptl_crystal_F_000 4588
_refine_diff_density_max 2.274
_refine_diff_density_min -1.350
_refine_diff_density_rms 0.144
_refine_ls_extinction_method none
_refine_ls_goodness_of_fit_ref 1.079
_refine_ls_hydrogen_treatment constr
_refine_ls_matrix_type full
_refine_ls_number_parameters 1992
_refine_ls_number_reflns 31878
_refine_ls_number_restraints 0
_refine_ls_restrained_S_all 1.079
_refine_ls_R_factor_all 0.0898
_refine_ls_R_factor_gt 0.0564
_refine_ls_shift/su_max 0.001
_refine_ls_shift/su_mean 0.000
_refine_ls_structure_factor_coef Fsqd
_refine_ls_weighting_details 'w=1/[\s^2^(Fo^2^)+(0.0420P)^2^+66.1555P] where P=(Fo^2^+2Fc^2^)/3'
_refine_ls_weighting_scheme calc
_refine_ls_wR_factor_gt 0.1271
_refine_ls_wR_factor_ref 0.1404
_reflns_Friedel_coverage 0.000
_reflns_number_gt 22671
_reflns_number_total 31878
_reflns_threshold_expression 'I > 2\s(I)'
_cod_data_source_file d5cc06595j2.cif
_cod_data_source_block mal20250529c_0m
_cod_database_code 7135470
_shelx_shelxl_version_number 2019/3
_shelx_space_group_comment
;
The symmetry employed for this shelxl refinement is uniquely defined
by the following loop, which should always be used as a source of
symmetry information in preference to the above space-group names.
They are only intended as comments.
;
_olex2_refinement_description
;
1. Fixed Uiso
 At 1.2 times of:
  All C(H) groups, All C(H,H) groups
 At 1.5 times of:
  All C(H,H,H) groups
2.a Secondary CH2 refined with riding coordinates:
 C024(H02A,H02B), C02O(HH,HI), C02X(H02C,H02D), C02Y(H02H,H02I), C03M(H03A,
 H03B), C03P(HZ,H1), C03V(H4,H5), C046(H04A,H04B), C04A(H8,H9), C04W(H04G,H04H)
2.b Aromatic/amide H refined with riding coordinates:
 C00X(H), C015(H015), C016(H016), C019(HA), C01C(HB), C01E(HC), C01K(H01K),
 C01N(HD), C01O(H01O), C01P(H01P), C01R(H01R), C01T(H01T), C01V(H01V),
 C020(H020), C022(H022), C023(H023), C025(H025), C026(H026), C027(H027),
 C028(H028), C029(H029), C02E(H02E), C02F(H02F), C02G(H02G), C02I(HE),
 C02J(H02J), C02K(HF), C02M(H02M), C02N(HG), C02R(HJ), C02T(H02T), C02U(HK),
 C02Z(H02Z), C030(H030), C031(HL), C034(H034), C035(HM), C036(HN), C037(HO),
 C038(HP), C03B(HQ), C03C(H03C), C03D(HR), C03E(HS), C03F(HT), C03G(H03G),
 C03H(H03H), C03I(HU), C03J(HV), C03L(HW), C03N(HX), C03O(HY), C03R(H2),
 C03T(H03T), C03U(H3), C03X(H03X), C03Y(H6), C03Z(H03Z), C040(H040), C043(H043),
  C044(H044), C045(H045), C047(H7), C048(H048), C049(H049), C04C(H10),
 C04D(H04D), C04E(H11), C04H(H12), C04I(H13), C04K(H14), C04M(H04M), C04O(H15),
 C04P(H16), C04Q(H17), C04R(H04R), C04U(H21), C04V(H04V), C04X(H22), C04Y(H04Y),
  C050(H23), C053(H053), C054(H054), C057(H057), C058(H27), C059(H28),
 C05D(H05J), C05E(H39), C05F(H40), C05H(H41), C05K(H42), C05L(H05Q), C05M(H43),
 C05O(H05R), C05Q(H05S), C05R(H47), C05S(H48), C05T(H49), C05U(H50), C05V(H05V),
  C05Z(H55), C060(H56), C064(H59), C065(H60), C32(H32)
2.c X=CH2 refined with riding coordinates:
 C061(H57,H58)
2.d Idealised Me refined as rotating group:
 C04S(H04C,H04E,H04F), C04T(H18,H19,H20), C051(H05A,H05B,H05C), C052(H05D,H05E,
 H05F), C055(H24,H25,H26), C056(H05G,H05H,H05I), C05A(H29,H30,H31), C05B(H33,
 H34,H35), C05C(H36,H37,H38), C05G(H05K,H05L,H05M), C05I(H05N,H05O,H05P),
 C05N(H44,H45,H46), C05W(H51,H52,H53), C05X(H05T,H05U,H05W), C05Y(H05X,H05Y,
 H54), C063(H06A,H06B,H06C), C33(H61,H62,H63)
;
_smtbx_masks_void_probe_radius 1.2
_smtbx_masks_void_truncation_radius 1.2
_olex2_submission_special_instructions 'No special instructions were received'

loop_
_space_group_symop_operation_xyz
'x, y, z'
'-x, -y, -z'

loop_
_atom_site_label
_atom_site_type_symbol
_atom_site_fract_x
_atom_site_fract_y
_atom_site_fract_z
_atom_site_U_iso_or_equiv
_atom_site_adp_type
_atom_site_occupancy
_atom_site_site_symmetry_order
_atom_site_calc_flag
_atom_site_refinement_flags_posn
_atom_site_refinement_flags_adp
_atom_site_refinement_flags_occupancy
_atom_site_disorder_assembly
_atom_site_disorder_group
Pt01 Pt 0.000000 0.500000 0.000000 0.03871(11) Uani 1 2 d S . P . .
Pt02 Pt 0.500000 0.000000 0.500000 0.04274(12) Uani 1 2 d S . P . .
Ag03 Ag -0.09853(3) 0.42439(3) 0.04149(3) 0.04282(15) Uani 1 1 d . . . . .
Ag04 Ag -0.11292(3) 0.56538(3) 0.05481(3) 0.04523(16) Uani 1 1 d . . . . .
Ag05 Ag 0.11847(3) 0.49156(3) 0.06135(3) 0.04396(15) Uani 1 1 d . . . . .
Ag06 Ag 0.02069(3) 0.60494(3) 0.06814(3) 0.04460(16) Uani 1 1 d . . . . .
Ag07 Ag 0.04336(3) 0.38049(3) 0.04895(3) 0.04430(15) Uani 1 1 d . . . . .
Ag08 Ag -0.01405(3) 0.48498(3) 0.12280(3) 0.04483(16) Uani 1 1 d . . . . .
Ag09 Ag 0.36311(3) 0.03623(3) 0.48746(3) 0.04874(17) Uani 1 1 d . . . . .
Ag0A Ag 0.43340(3) -0.06945(3) 0.42081(3) 0.04760(16) Uani 1 1 d . . . . .
Ag0B Ag 0.58986(4) 0.08182(3) 0.45367(3) 0.04866(17) Uani 1 1 d . . . . .
Ag0C Ag 0.56987(3) -0.03779(3) 0.39680(3) 0.04880(17) Uani 1 1 d . . . . .
Ag0D Ag 0.45702(4) 0.13039(3) 0.50734(3) 0.05006(17) Uani 1 1 d . . . . .
Ag0E Ag 0.46326(4) 0.06594(3) 0.39487(3) 0.05133(17) Uani 1 1 d . . . . .
Ag0F Ag -0.07766(4) 0.60910(4) 0.17593(3) 0.05437(18) Uani 1 1 d . . . . .
Ag0G Ag 0.34315(4) 0.16147(4) 0.42160(4) 0.0615(2) Uani 1 1 d . . . . .
S00H S -0.18714(12) 0.35397(12) 0.07012(11) 0.0514(6) Uani 1 1 d . . . . .
S00I S 0.22501(12) 0.47495(12) 0.11452(11) 0.0539(6) Uani 1 1 d . . . . .
S00J S -0.18574(12) 0.63643(12) 0.12233(11) 0.0546(6) Uani 1 1 d . . . . .
S00K S -0.04634(13) 0.50265(13) 0.22925(10) 0.0571(6) Uani 1 1 d . . . . .
S00L S 0.38124(13) -0.13728(12) 0.35000(11) 0.0555(6) Uani 1 1 d . . . . .
S00M S 0.38469(13) 0.23472(12) 0.49729(12) 0.0581(6) Uani 1 1 d . . . . .
S00N S 0.02010(12) 0.67706(12) 0.15477(11) 0.0536(6) Uani 1 1 d . . . . .
S00O S 0.25169(13) 0.09125(13) 0.46069(11) 0.0572(6) Uani 1 1 d . . . . .
S00P S 0.63128(13) -0.06672(13) 0.30332(11) 0.0588(6) Uani 1 1 d . . . . .
S00Q S 0.07598(13) 0.27516(12) 0.09769(11) 0.0555(6) Uani 1 1 d . . . . .
S00R S 0.67342(15) 0.15603(13) 0.42215(12) 0.0650(7) Uani 1 1 d . . . . .
S00S S 0.40125(17) 0.13627(14) 0.32081(12) 0.0731(8) Uani 1 1 d . . . . .
O00T O -0.2416(4) 0.1743(4) -0.1241(3) 0.079(2) Uani 1 1 d . . . . .
O00U O 0.9286(4) -0.0404(4) 0.3202(3) 0.074(2) Uani 1 1 d . . . . .
O00W O -0.1274(4) 0.1814(4) 0.2846(3) 0.071(2) Uani 1 1 d . . . . .
C00X C 0.0865(4) -0.1753(5) 0.3781(4) 0.047(2) Uani 1 1 d . . . . .
H H 0.055355 -0.146190 0.358370 0.057 Uiso 1 1 calc R U . . .
O00Y O -0.0069(4) 0.2610(4) 0.3574(3) 0.082(2) Uani 1 1 d . . . . .
O00Z O 0.6954(5) 0.1736(4) 0.1547(3) 0.084(2) Uani 1 1 d . . . . .
O010 O -0.0653(4) 0.0627(3) -0.0033(4) 0.080(2) Uani 1 1 d . . . . .
O011 O 0.3748(4) 0.7049(4) 0.1588(4) 0.082(2) Uani 1 1 d . . . . .
C012 C 0.2911(5) -0.1487(5) 0.3592(4) 0.052(2) Uani 1 1 d . . . . .
O013 O 0.4320(4) 0.2979(4) -0.0175(4) 0.095(3) Uani 1 1 d . . . . .
O014 O 0.9593(4) 0.0807(5) 0.4941(4) 0.092(3) Uani 1 1 d . . . . .
C015 C 0.3026(5) 0.5747(4) 0.0817(4) 0.054(2) Uani 1 1 d . . . . .
H015 H 0.300090 0.558390 0.043321 0.065 Uiso 1 1 calc R U . . .
C016 C -0.0011(5) 0.2210(5) 0.0133(4) 0.053(2) Uani 1 1 d . . . . .
H016 H -0.002401 0.261648 -0.005661 0.063 Uiso 1 1 calc R U . . .
O017 O 0.5524(5) 0.1054(5) 0.0930(4) 0.100(3) Uani 1 1 d . . . . .
C018 C 0.3877(5) -0.1028(4) 0.2744(4) 0.051(2) Uani 1 1 d . . . . .
C019 C 0.2709(5) -0.1979(5) 0.3977(4) 0.056(2) Uani 1 1 d . . . . .
HA H 0.303700 -0.224321 0.418274 0.067 Uiso 1 1 calc R U . . .
C01A C -0.1721(4) 0.3000(4) 0.1348(4) 0.047(2) Uani 1 1 d . . . . .
O01B O 0.5222(5) -0.4059(4) 0.3425(4) 0.090(3) Uani 1 1 d . . . . .
C01C C 0.7491(5) -0.0522(5) 0.3632(4) 0.058(2) Uani 1 1 d . . . . .
HB H 0.720673 -0.051856 0.397345 0.070 Uiso 1 1 calc R U . . .
C01D C 0.1648(5) 0.2470(5) 0.0958(4) 0.053(2) Uani 1 1 d . . . . .
C01E C 0.3997(5) -0.0394(5) 0.2656(5) 0.060(3) Uani 1 1 d . . . . .
HC H 0.407011 -0.015263 0.299030 0.072 Uiso 1 1 calc R U . . .
O01F O 0.3907(5) -0.0203(4) 0.1034(4) 0.096(3) Uani 1 1 d . . . . .
C01G C -0.2716(4) 0.3959(5) 0.0844(4) 0.050(2) Uani 1 1 d . . . . .
C01H C 0.0348(4) 0.2100(4) 0.0648(4) 0.050(2) Uani 1 1 d . . . . .
O01I O 0.3725(4) 0.1883(4) 0.0841(4) 0.090(3) Uani 1 1 d . . . . .
C01J C 0.6254(5) -0.1483(5) 0.2771(4) 0.059(3) Uani 1 1 d . . . . .
C01K C -0.1858(5) 0.2663(5) -0.0924(4) 0.058(3) Uani 1 1 d . . . . .
H01K H -0.165429 0.271999 -0.130218 0.070 Uiso 1 1 calc R U . . .
O01L O -0.4680(4) 0.4851(5) 0.0972(5) 0.107(3) Uani 1 1 d . . . . .
C01M C -0.1409(5) 0.2177(5) 0.2333(5) 0.057(2) Uani 1 1 d . . . . .
C01N C 0.8173(5) -0.0460(5) 0.3694(4) 0.062(3) Uani 1 1 d . . . . .
HD H 0.834642 -0.042183 0.407408 0.074 Uiso 1 1 calc R U . . .
C01O C -0.0357(5) 0.1730(5) -0.0115(4) 0.056(2) Uani 1 1 d . . . . .
H01O H -0.060283 0.181623 -0.046228 0.067 Uiso 1 1 calc R U . . .
C01P C -0.1745(5) 0.3068(4) -0.0465(4) 0.052(2) Uani 1 1 d . . . . .
H01P H -0.147878 0.340942 -0.054334 0.062 Uiso 1 1 calc R U . . .
C01Q C -0.2014(5) 0.2984(4) 0.0103(4) 0.052(2) Uani 1 1 d . . . . .
C01R C 0.1466(5) 0.4290(5) 0.2089(4) 0.062(3) Uani 1 1 d . . . . .
H01R H 0.109990 0.448024 0.187313 0.074 Uiso 1 1 calc R U . . .
C01S C 0.7219(5) -0.0589(4) 0.3080(4) 0.050(2) Uani 1 1 d . . . . .
C01T C -0.1311(5) 0.2422(4) 0.1285(5) 0.056(2) Uani 1 1 d . . . . .
H01T H -0.113799 0.230865 0.090437 0.067 Uiso 1 1 calc R U . . .
C01U C 0.6821(5) 0.1657(5) 0.3414(4) 0.054(2) Uani 1 1 d . . . . .
C01V C 0.3383(5) 0.6285(5) 0.0892(4) 0.058(2) Uani 1 1 d . . . . .
H01V H 0.359615 0.647849 0.056477 0.069 Uiso 1 1 calc R U . . .
C01W C 0.2708(4) 0.5447(5) 0.1296(4) 0.053(2) Uani 1 1 d . . . . .
O01X O 0.5915(5) -0.3270(4) 0.2115(5) 0.109(3) Uani 1 1 d . . . . .
C01Y C 0.0521(5) 0.2716(4) 0.1772(4) 0.052(2) Uani 1 1 d . . . . .
C01Z C 0.2894(4) 0.4225(5) 0.0750(4) 0.057(2) Uani 1 1 d . . . . .
C020 C 0.0377(5) 0.1487(5) 0.0906(5) 0.067(3) Uani 1 1 d . . . . .
H020 H 0.063122 0.139848 0.124787 0.080 Uiso 1 1 calc R U . . .
C021 C -0.2269(5) 0.2178(5) -0.0824(5) 0.062(3) Uani 1 1 d . . . . .
C022 C 0.2097(5) 0.2698(5) 0.1345(5) 0.065(3) Uani 1 1 d . . . . .
H022 H 0.192414 0.299425 0.163119 0.078 Uiso 1 1 calc R U . . .
C023 C -0.1985(5) 0.3153(5) 0.1918(4) 0.054(2) Uani 1 1 d . . . . .
H023 H -0.227111 0.353172 0.197449 0.065 Uiso 1 1 calc R U . . .
C024 C -0.1731(5) 0.7171(5) 0.0921(4) 0.062(3) Uani 1 1 d . . . . .
H02A H -0.126874 0.717010 0.075989 0.074 Uiso 1 1 calc R U . . .
H02B H -0.203739 0.727518 0.059314 0.074 Uiso 1 1 calc R U . . .
C025 C -0.1824(5) 0.2747(5) 0.2396(4) 0.058(2) Uani 1 1 d . . . . .
H025 H -0.199979 0.285799 0.277600 0.070 Uiso 1 1 calc R U . . .
C026 C -0.0203(5) 0.3132(5) 0.2590(5) 0.059(2) Uani 1 1 d . . . . .
H026 H -0.055570 0.342470 0.273187 0.071 Uiso 1 1 calc R U . . .
C027 C 0.0835(5) 0.2256(5) 0.2170(5) 0.065(3) Uani 1 1 d . . . . .
H027 H 0.118666 0.195976 0.203260 0.078 Uiso 1 1 calc R U . . .
C028 C 0.0007(5) 0.3156(5) 0.1991(4) 0.056(2) Uani 1 1 d . . . . .
H028 H -0.019903 0.347124 0.173330 0.067 Uiso 1 1 calc R U . . .
C029 C -0.1155(5) 0.2014(5) 0.1760(5) 0.061(3) Uani 1 1 d . . . . .
H029 H -0.087917 0.162890 0.170230 0.073 Uiso 1 1 calc R U . . .
C02A C 0.4222(5) -0.2197(5) 0.3485(4) 0.055(2) Uani 1 1 d . . . . .
C02B C 0.2127(5) 0.4351(5) 0.1869(4) 0.056(2) Uani 1 1 d . . . . .
C02C C 0.0108(6) 0.2678(5) 0.2970(4) 0.064(3) Uani 1 1 d . . . . .
C02D C 0.8598(5) -0.0455(5) 0.3191(5) 0.059(3) Uani 1 1 d . . . . .
C02E C 0.0044(6) 0.0999(5) 0.0675(5) 0.068(3) Uani 1 1 d . . . . .
H02E H 0.006875 0.058939 0.085901 0.082 Uiso 1 1 calc R U . . .
C02F C -0.3478(6) 0.4940(5) 0.0781(5) 0.066(3) Uani 1 1 d . . . . .
H02F H -0.354358 0.538693 0.071730 0.080 Uiso 1 1 calc R U . . .
C02G C -0.2817(5) 0.4611(5) 0.0738(4) 0.058(2) Uani 1 1 d . . . . .
H02G H -0.244746 0.484208 0.063523 0.070 Uiso 1 1 calc R U . . .
C02H C 0.6040(5) -0.0164(5) 0.2385(4) 0.061(3) Uani 1 1 d . . . . .
C02I C 0.6505(5) 0.2164(5) 0.3082(5) 0.064(3) Uani 1 1 d . . . . .
HE H 0.625136 0.250104 0.327902 0.077 Uiso 1 1 calc R U . . .
C02J C 0.2694(5) 0.3845(5) 0.0300(5) 0.063(3) Uani 1 1 d . . . . .
H02J H 0.223558 0.387756 0.020946 0.076 Uiso 1 1 calc R U . . .
C02K C 0.5157(6) -0.2957(5) 0.3795(5) 0.066(3) Uani 1 1 d . . . . .
HF H 0.555323 -0.303999 0.400951 0.079 Uiso 1 1 calc R U . . .
C02L C 0.7602(6) 0.1357(6) 0.4450(5) 0.068(3) Uani 1 1 d . . . . .
C02M C 0.1936(5) 0.2006(5) 0.0546(5) 0.063(3) Uani 1 1 d . . . . .
H02M H 0.165671 0.181857 0.028512 0.075 Uiso 1 1 calc R U . . .
C02N C 0.3752(5) -0.1374(5) 0.2231(4) 0.062(3) Uani 1 1 d . . . . .
HG H 0.365010 -0.180276 0.227407 0.074 Uiso 1 1 calc R U . . .
C02O C 0.3234(5) 0.2292(5) 0.5592(5) 0.062(3) Uani 1 1 d . . . . .
HH H 0.317046 0.183922 0.567590 0.074 Uiso 1 1 calc R U . . .
HI H 0.341097 0.246622 0.594956 0.074 Uiso 1 1 calc R U . . .
C02P C 0.6937(5) 0.1693(5) 0.2159(4) 0.060(3) Uani 1 1 d . . . . .
C02Q C 0.6074(7) -0.2695(6) 0.2335(5) 0.076(3) Uani 1 1 d . . . . .
C02R C 0.4017(6) -0.0092(5) 0.2098(5) 0.069(3) Uani 1 1 d . . . . .
HJ H 0.410349 0.034086 0.205643 0.083 Uiso 1 1 calc R U . . .
C02S C 0.3415(5) 0.6523(5) 0.1459(5) 0.064(3) Uani 1 1 d . . . . .
C02T C 0.0626(6) 0.2240(5) 0.2763(5) 0.069(3) Uani 1 1 d . . . . .
H02T H 0.083399 0.193183 0.302666 0.083 Uiso 1 1 calc R U . . .
C02U C 0.6791(6) -0.1968(5) 0.2740(5) 0.066(3) Uani 1 1 d . . . . .
HK H 0.721670 -0.188342 0.286692 0.079 Uiso 1 1 calc R U . . .
C02V C 0.4914(6) -0.3446(5) 0.3474(5) 0.069(3) Uani 1 1 d . . . . .
C02W C -0.0329(5) 0.1134(5) 0.0161(5) 0.060(3) Uani 1 1 d . . . . .
C02X C 0.0855(5) 0.6346(5) 0.2005(4) 0.057(2) Uani 1 1 d . . . . .
H02C H 0.082973 0.588251 0.197699 0.068 Uiso 1 1 calc R U . . .
H02D H 0.129727 0.644229 0.184500 0.068 Uiso 1 1 calc R U . . .
C02Y C -0.1283(6) 0.4693(6) 0.2347(5) 0.079(3) Uani 1 1 d . . . . .
H02H H -0.145796 0.468248 0.194555 0.094 Uiso 1 1 calc R U . . .
H02I H -0.120980 0.424725 0.249570 0.094 Uiso 1 1 calc R U . . .
C02Z C 0.3579(5) 0.4182(6) 0.0862(5) 0.069(3) Uani 1 1 d . . . . .
H02Z H 0.373204 0.443676 0.115729 0.083 Uiso 1 1 calc R U . . .
C030 C 0.1344(6) 0.3959(6) 0.2609(5) 0.075(3) Uani 1 1 d . . . . .
H030 H 0.089948 0.392810 0.274921 0.090 Uiso 1 1 calc R U . . .
C031 C 0.8338(5) -0.0504(5) 0.2631(5) 0.063(3) Uani 1 1 d . . . . .
HL H 0.862215 -0.048822 0.229085 0.075 Uiso 1 1 calc R U . . .
O032 O 0.1700(6) 0.3339(5) 0.3440(4) 0.114(3) Uani 1 1 d . . . . .
C033 C 0.2056(6) 0.2666(6) 0.5985(5) 0.074(3) Uani 1 1 d . . . . .
C034 C -0.3270(5) 0.3633(6) 0.1012(6) 0.076(3) Uani 1 1 d . . . . .
H034 H -0.320424 0.318952 0.109957 0.091 Uiso 1 1 calc R U . . .
C035 C 0.6704(6) -0.2576(5) 0.2523(5) 0.071(3) Uani 1 1 d . . . . .
HM H 0.706628 -0.289781 0.250579 0.085 Uiso 1 1 calc R U . . .
C036 C 0.2037(5) -0.2083(5) 0.4057(4) 0.060(3) Uani 1 1 d . . . . .
HN H 0.191297 -0.241365 0.431719 0.072 Uiso 1 1 calc R U . . .
C037 C 0.4805(5) -0.2339(5) 0.3794(5) 0.066(3) Uani 1 1 d . . . . .
HO H 0.497232 -0.201431 0.401136 0.079 Uiso 1 1 calc R U . . .
C038 C 0.2409(5) -0.1093(5) 0.3290(4) 0.058(2) Uani 1 1 d . . . . .
HP H 0.253748 -0.076147 0.303341 0.070 Uiso 1 1 calc R U . . .
C039 C 0.1758(6) 0.0733(5) 0.2915(5) 0.069(3) Uani 1 1 d . . . . .
C03A C -0.1799(6) 0.8351(5) 0.1141(4) 0.062(3) Uani 1 1 d . . . . .
C03B C 0.7763(6) 0.0873(5) 0.4872(4) 0.066(3) Uani 1 1 d . . . . .
HQ H 0.741899 0.065090 0.505153 0.079 Uiso 1 1 calc R U . . .
C03C C 0.3143(5) 0.3414(5) -0.0025(5) 0.068(3) Uani 1 1 d . . . . .
H03C H 0.299178 0.316579 -0.032661 0.082 Uiso 1 1 calc R U . . .
C03D C 0.5786(5) 0.0471(5) 0.2455(5) 0.063(3) Uani 1 1 d . . . . .
HR H 0.573595 0.063845 0.283910 0.075 Uiso 1 1 calc R U . . .
C03E C 0.3976(5) -0.2698(5) 0.3166(5) 0.065(3) Uani 1 1 d . . . . .
HS H 0.357205 -0.261965 0.296049 0.078 Uiso 1 1 calc R U . . .
C03F C 0.5602(5) 0.0869(6) 0.1959(5) 0.071(3) Uani 1 1 d . . . . .
HT H 0.542842 0.129853 0.200966 0.086 Uiso 1 1 calc R U . . .
C03G C 0.2778(5) 0.2514(6) 0.1333(5) 0.073(3) Uani 1 1 d . . . . .
H03G H 0.305988 0.268204 0.160414 0.088 Uiso 1 1 calc R U . . .
C03H C -0.2417(6) 0.2473(5) 0.0205(5) 0.069(3) Uani 1 1 d . . . . .
H03H H -0.259946 0.239765 0.058807 0.082 Uiso 1 1 calc R U . . .
C03I C 0.6559(6) 0.2182(5) 0.2458(5) 0.066(3) Uani 1 1 d . . . . .
HU H 0.633754 0.252680 0.224212 0.079 Uiso 1 1 calc R U . . .
C03J C 0.4324(6) -0.3297(5) 0.3156(5) 0.073(3) Uani 1 1 d . . . . .
HV H 0.416157 -0.361666 0.292885 0.088 Uiso 1 1 calc R U . . .
C03K C 0.1359(6) 0.6226(6) 0.3027(4) 0.064(3) Uani 1 1 d . . . . .
C03L C 0.6104(6) -0.0397(6) 0.1806(4) 0.074(3) Uani 1 1 d . . . . .
HW H 0.627651 -0.082676 0.175123 0.089 Uiso 1 1 calc R U . . .
C03M C 0.0792(6) 0.6528(6) 0.2658(5) 0.076(3) Uani 1 1 d . . . . .
H03A H 0.077680 0.699664 0.268329 0.092 Uiso 1 1 calc R U . . .
H03B H 0.036606 0.639811 0.282660 0.092 Uiso 1 1 calc R U . . .
C03N C 0.7266(6) 0.1175(5) 0.2483(5) 0.065(3) Uani 1 1 d . . . . .
HX H 0.752365 0.083912 0.228613 0.079 Uiso 1 1 calc R U . . .
C03O C 0.7201(5) 0.1172(5) 0.3098(5) 0.064(3) Uani 1 1 d . . . . .
HY H 0.742346 0.082833 0.331415 0.077 Uiso 1 1 calc R U . . .
C03P C 0.2547(6) 0.2663(6) 0.5454(5) 0.085(4) Uani 1 1 d . . . . .
HZ H 0.261636 0.310759 0.533790 0.102 Uiso 1 1 calc R U . . .
H1 H 0.235299 0.246591 0.511765 0.102 Uiso 1 1 calc R U . . .
C03Q C -0.4012(5) 0.4598(7) 0.0915(5) 0.078(3) Uani 1 1 d . . . . .
C03R C 0.8428(6) 0.0712(5) 0.5033(5) 0.071(3) Uani 1 1 d . . . . .
H2 H 0.852551 0.039572 0.533052 0.085 Uiso 1 1 calc R U . . .
C03S C 0.5685(6) 0.0609(8) 0.1389(5) 0.083(4) Uani 1 1 d . . . . .
C03T C 0.2622(6) 0.1827(5) 0.0526(5) 0.071(3) Uani 1 1 d . . . . .
H03T H 0.280494 0.153037 0.024397 0.085 Uiso 1 1 calc R U . . .
C03U C 0.7651(5) -0.0576(5) 0.2572(4) 0.057(2) Uani 1 1 d . . . . .
H3 H 0.747936 -0.061669 0.219164 0.069 Uiso 1 1 calc R U . . .
C03V C 0.2345(5) 0.0546(5) 0.3895(5) 0.068(3) Uani 1 1 d . . . . .
H4 H 0.277137 0.039182 0.369611 0.081 Uiso 1 1 calc R U . . .
H5 H 0.208667 0.017604 0.397485 0.081 Uiso 1 1 calc R U . . .
C03W C 0.8947(6) 0.1014(6) 0.4759(5) 0.073(3) Uani 1 1 d . . . . .
C03X C 0.4049(5) 0.3765(6) 0.0542(6) 0.075(3) Uani 1 1 d . . . . .
H03X H 0.451158 0.375117 0.061288 0.090 Uiso 1 1 calc R U . . .
C03Y C 0.3779(6) -0.1092(5) 0.1674(5) 0.071(3) Uani 1 1 d . . . . .
H6 H 0.371307 -0.133309 0.133776 0.085 Uiso 1 1 calc R U . . .
C03Z C -0.3900(6) 0.3935(6) 0.1053(6) 0.087(4) Uani 1 1 d . . . . .
H03Z H -0.426327 0.370344 0.117304 0.105 Uiso 1 1 calc R U . . .
C040 C 0.2649(6) 0.4070(6) 0.2209(5) 0.071(3) Uani 1 1 d . . . . .
H040 H 0.309497 0.410809 0.207697 0.085 Uiso 1 1 calc R U . . .
O041 O 0.1526(7) -0.1685(6) 0.3742(5) 0.130(4) Uani 1 1 d . . . . .
C042 C 0.3905(6) -0.0446(5) 0.1605(4) 0.065(3) Uani 1 1 d . . . . .
C043 C 0.3080(5) 0.6236(6) 0.1940(5) 0.071(3) Uani 1 1 d . . . . .
H043 H 0.309328 0.640804 0.232134 0.085 Uiso 1 1 calc R U . . .
C044 C -0.1190(6) 0.8614(6) 0.1049(5) 0.080(3) Uani 1 1 d . . . . .
H044 H -0.078701 0.837054 0.114965 0.096 Uiso 1 1 calc R U . . .
C045 C 0.1376(6) 0.5586(6) 0.3194(5) 0.078(3) Uani 1 1 d . . . . .
H045 H 0.102230 0.534718 0.309577 0.094 Uiso 1 1 calc R U . . .
C046 C -0.1852(8) 0.7679(5) 0.1384(5) 0.089(4) Uani 1 1 d . . . . .
H04A H -0.152518 0.758755 0.169790 0.107 Uiso 1 1 calc R U . . .
H04B H -0.230289 0.765594 0.156468 0.107 Uiso 1 1 calc R U . . .
C047 C 0.5924(6) -0.0022(7) 0.1314(5) 0.083(4) Uani 1 1 d . . . . .
H7 H 0.596391 -0.019518 0.093137 0.099 Uiso 1 1 calc R U . . .
C048 C -0.2544(6) 0.2082(5) -0.0259(5) 0.073(3) Uani 1 1 d . . . . .
H048 H -0.282043 0.174705 -0.018932 0.088 Uiso 1 1 calc R U . . .
C049 C 0.2534(7) 0.3732(6) 0.2739(6) 0.086(4) Uani 1 1 d . . . . .
H049 H 0.289464 0.354803 0.296555 0.103 Uiso 1 1 calc R U . . .
C04A C 0.1952(6) 0.1027(5) 0.3490(5) 0.073(3) Uani 1 1 d . . . . .
H8 H 0.222386 0.138304 0.339305 0.088 Uiso 1 1 calc R U . . .
H9 H 0.154171 0.120337 0.370344 0.088 Uiso 1 1 calc R U . . .
C04B C 0.3811(6) 0.3371(5) 0.0115(6) 0.075(3) Uani 1 1 d . . . . .
C04C C 0.5537(6) -0.2217(6) 0.2375(6) 0.082(3) Uani 1 1 d . . . . .
H10 H 0.510668 -0.230241 0.225970 0.098 Uiso 1 1 calc R U . . .
C04D C 0.2737(5) 0.5711(5) 0.1864(4) 0.064(3) Uani 1 1 d . . . . .
H04D H 0.251849 0.552522 0.219210 0.077 Uiso 1 1 calc R U . . .
C04E C 0.1140(6) 0.2659(6) 0.6966(6) 0.085(4) Uani 1 1 d . . . . .
H11 H 0.083450 0.265450 0.729237 0.102 Uiso 1 1 calc R U . . .
C04F C 0.6455(8) 0.2370(5) 0.4502(5) 0.079(4) Uani 1 1 d . . . . .
C04G C 0.1871(7) 0.3675(6) 0.2923(5) 0.078(3) Uani 1 1 d . . . . .
C04H C 0.1134(8) 0.0497(6) 0.2881(7) 0.096(4) Uani 1 1 d . . . . .
H12 H 0.084532 0.053050 0.321993 0.116 Uiso 1 1 calc R U . . .
C04I C 0.1652(7) 0.2169(6) 0.6081(5) 0.084(4) Uani 1 1 d . . . . .
H13 H 0.168360 0.182615 0.581673 0.101 Uiso 1 1 calc R U . . .
C04J C 0.3039(5) 0.2078(6) 0.0913(6) 0.074(3) Uani 1 1 d . . . . .
C04K C 0.6639(14) 0.3415(11) 0.4921(9) 0.145(11) Uani 1 1 d . . . . .
H14 H 0.692698 0.370301 0.506162 0.174 Uiso 1 1 calc R U . . .
O04L O 0.5522(6) 0.4224(7) 0.5106(6) 0.147(4) Uani 1 1 d . . . . .
C04M C -0.2372(6) 0.8747(6) 0.0991(5) 0.073(3) Uani 1 1 d . . . . .
H04M H -0.279354 0.858891 0.105364 0.087 Uiso 1 1 calc R U . . .
C04N C -0.2420(6) 0.4701(6) 0.2854(5) 0.072(3) Uani 1 1 d . . . . .
C04O C 0.5633(6) -0.1625(6) 0.2581(5) 0.077(3) Uani 1 1 d . . . . .
H15 H 0.526773 -0.130527 0.259514 0.092 Uiso 1 1 calc R U . . .
C04P C 0.1745(5) -0.1181(6) 0.3358(5) 0.065(3) Uani 1 1 d . . . . .
H16 H 0.142508 -0.090798 0.315223 0.077 Uiso 1 1 calc R U . . .
C04Q C 0.6889(9) 0.2794(6) 0.4697(5) 0.108(5) Uani 1 1 d . . . . .
H17 H 0.735504 0.267505 0.468196 0.130 Uiso 1 1 calc R U . . .
C04R C -0.2906(7) 0.4719(7) 0.2458(6) 0.092(4) Uani 1 1 d . . . . .
H04R H -0.282354 0.494277 0.209917 0.110 Uiso 1 1 calc R U . . .
C04S C -0.1059(7) 0.0741(6) -0.0545(5) 0.093(4) Uani 1 1 d . . . . .
H04C H -0.078022 0.086194 -0.088262 0.139 Uiso 1 1 calc R U . . .
H04E H -0.140945 0.108557 -0.046564 0.139 Uiso 1 1 calc R U . . .
H04F H -0.126261 0.035309 -0.063287 0.139 Uiso 1 1 calc R U . . .
C04T C 0.9594(6) -0.0439(6) 0.3765(5) 0.085(4) Uani 1 1 d . . . . .
H18 H 1.007123 -0.039690 0.371018 0.127 Uiso 1 1 calc R U . . .
H19 H 0.953028 -0.084992 0.395863 0.127 Uiso 1 1 calc R U . . .
H20 H 0.938906 -0.009462 0.401148 0.127 Uiso 1 1 calc R U . . .
C04U C 0.1997(7) 0.3159(6) 0.6387(6) 0.093(4) Uani 1 1 d . . . . .
H21 H 0.226429 0.350368 0.633648 0.112 Uiso 1 1 calc R U . . .
C04V C 0.2424(6) 0.6273(7) 0.3499(5) 0.083(4) Uani 1 1 d . . . . .
H04V H 0.277166 0.651407 0.360960 0.100 Uiso 1 1 calc R U . . .
C04W C -0.1803(6) 0.5040(7) 0.2733(7) 0.104(5) Uani 1 1 d . . . . .
H04G H -0.193746 0.545990 0.254605 0.125 Uiso 1 1 calc R U . . .
H04H H -0.160344 0.511820 0.311414 0.125 Uiso 1 1 calc R U . . .
C04X C 0.5765(9) 0.2565(7) 0.4541(7) 0.108(5) Uani 1 1 d . . . . .
H22 H 0.545640 0.228089 0.443266 0.129 Uiso 1 1 calc R U . . .
C04Y C -0.1169(8) 0.9237(7) 0.0808(6) 0.095(4) Uani 1 1 d . . . . .
H04Y H -0.074981 0.939960 0.073855 0.115 Uiso 1 1 calc R U . . .
C04Z C 0.4370(7) 0.3294(7) 0.2956(7) 0.095(4) Uani 1 1 d . . . . .
C050 C 0.1199(6) 0.2171(6) 0.6565(6) 0.081(3) Uani 1 1 d . . . . .
H23 H 0.092711 0.183030 0.661820 0.098 Uiso 1 1 calc R U . . .
C051 C -0.0874(7) 0.1208(6) 0.2767(6) 0.090(4) Uani 1 1 d . . . . .
H05A H -0.108464 0.095538 0.248306 0.136 Uiso 1 1 calc R U . . .
H05B H -0.084164 0.097479 0.314563 0.136 Uiso 1 1 calc R U . . .
H05C H -0.042645 0.128492 0.261947 0.136 Uiso 1 1 calc R U . . .
C052 C 0.4172(6) 0.7280(6) 0.1129(6) 0.089(4) Uani 1 1 d . . . . .
H05D H 0.390036 0.745945 0.080408 0.133 Uiso 1 1 calc R U . . .
H05E H 0.448347 0.692863 0.098585 0.133 Uiso 1 1 calc R U . . .
H05F H 0.442309 0.761037 0.128444 0.133 Uiso 1 1 calc R U . . .
C053 C 0.1894(6) 0.6566(6) 0.3175(5) 0.077(3) Uani 1 1 d . . . . .
H053 H 0.189684 0.699889 0.305318 0.093 Uiso 1 1 calc R U . . .
C054 C 0.2443(7) 0.5630(7) 0.3661(5) 0.090(4) Uani 1 1 d . . . . .
H054 H 0.280815 0.542678 0.386979 0.108 Uiso 1 1 calc R U . . .
C055 C 0.7299(7) 0.1195(6) 0.1239(5) 0.092(4) Uani 1 1 d . . . . .
H24 H 0.720097 0.123224 0.081952 0.138 Uiso 1 1 calc R U . . .
H25 H 0.714728 0.079938 0.140467 0.138 Uiso 1 1 calc R U . . .
H26 H 0.778051 0.119147 0.128797 0.138 Uiso 1 1 calc R U . . .
C056 C -0.0612(8) 0.3062(7) 0.3805(6) 0.110(5) Uani 1 1 d . . . . .
H05G H -0.102244 0.301057 0.359910 0.165 Uiso 1 1 calc R U . . .
H05H H -0.049214 0.349784 0.374053 0.165 Uiso 1 1 calc R U . . .
H05I H -0.068207 0.297932 0.422739 0.165 Uiso 1 1 calc R U . . .
C057 C 0.1918(7) 0.5292(6) 0.3509(6) 0.091(4) Uani 1 1 d . . . . .
H057 H 0.192474 0.485525 0.361971 0.109 Uiso 1 1 calc R U . . .
C058 C 0.8794(7) 0.1492(7) 0.4334(5) 0.091(4) Uani 1 1 d . . . . .
H27 H 0.914366 0.170336 0.415213 0.109 Uiso 1 1 calc R U . . .
C059 C 0.1531(8) 0.3142(7) 0.6877(7) 0.108(5) Uani 1 1 d . . . . .
H28 H 0.149431 0.348023 0.714685 0.130 Uiso 1 1 calc R U . . .
C05A C 0.0660(6) -0.2241(8) 0.4105(7) 0.119(6) Uani 1 1 d . . . . .
H29 H 0.085243 -0.264330 0.393738 0.178 Uiso 1 1 calc R U . . .
H30 H 0.017263 -0.222258 0.410437 0.178 Uiso 1 1 calc R U . . .
H31 H 0.080539 -0.221495 0.451071 0.178 Uiso 1 1 calc R U . . .
C05B C 0.5838(7) -0.4223(6) 0.3735(7) 0.109(5) Uani 1 1 d . . . . .
H33 H 0.615230 -0.390849 0.363540 0.164 Uiso 1 1 calc R U . . .
H34 H 0.603366 -0.464573 0.361871 0.164 Uiso 1 1 calc R U . . .
H35 H 0.574259 -0.422550 0.416123 0.164 Uiso 1 1 calc R U . . .
C05C C 1.0155(7) 0.1072(9) 0.4650(7) 0.126(6) Uani 1 1 d . . . . .
H36 H 1.015956 0.098411 0.422841 0.189 Uiso 1 1 calc R U . . .
H37 H 1.056912 0.087835 0.482063 0.189 Uiso 1 1 calc R U . . .
H38 H 1.011747 0.153268 0.470462 0.189 Uiso 1 1 calc R U . . .
C05D C -0.2352(8) 0.9360(7) 0.0754(6) 0.092(4) Uani 1 1 d . . . . .
H05J H -0.275187 0.960635 0.064873 0.110 Uiso 1 1 calc R U . . .
C05E C 0.4481(8) 0.2113(7) 0.3100(7) 0.123(6) Uani 1 1 d . . . . .
H39 H 0.495326 0.210212 0.308296 0.148 Uiso 1 1 calc R U . . .
C05F C 0.8134(6) 0.1665(6) 0.4172(5) 0.084(4) Uani 1 1 d . . . . .
H40 H 0.804048 0.198664 0.387789 0.101 Uiso 1 1 calc R U . . .
C05G C -0.2148(6) 0.1824(7) -0.1837(5) 0.092(4) Uani 1 1 d . . . . .
H05K H -0.229046 0.149351 -0.208626 0.139 Uiso 1 1 calc R U . . .
H05L H -0.166008 0.178882 -0.183161 0.139 Uiso 1 1 calc R U . . .
H05M H -0.231272 0.224392 -0.199512 0.139 Uiso 1 1 calc R U . . .
C05H C 0.4695(7) 0.4120(12) 0.2285(8) 0.114(6) Uani 1 1 d . . . . .
H41 H 0.483439 0.424737 0.190056 0.137 Uiso 1 1 calc R U . . .
C05I C 0.4080(7) 0.2527(7) -0.0601(7) 0.122(6) Uani 1 1 d . . . . .
H05N H 0.392284 0.276346 -0.095471 0.183 Uiso 1 1 calc R U . . .
H05O H 0.371264 0.231492 -0.041571 0.183 Uiso 1 1 calc R U . . .
H05P H 0.444574 0.220846 -0.070896 0.183 Uiso 1 1 calc R U . . .
C05J C 0.5987(19) 0.3552(11) 0.4916(9) 0.173(14) Uani 1 1 d . . . . .
C05K C 0.5530(12) 0.3170(8) 0.4737(8) 0.141(8) Uani 1 1 d . . . . .
H42 H 0.506786 0.330918 0.474471 0.169 Uiso 1 1 calc R U . . .
C05L C -0.1739(9) 0.9610(6) 0.0672(6) 0.094(4) Uani 1 1 d . . . . .
H05Q H -0.171844 1.003204 0.052427 0.112 Uiso 1 1 calc R U . . .
C05M C 0.4380(10) 0.3709(10) 0.3403(8) 0.136(7) Uani 1 1 d . . . . .
H43 H 0.429934 0.356845 0.379670 0.163 Uiso 1 1 calc R U . . .
C05N C 0.3863(9) 0.0472(9) 0.0938(8) 0.136(6) Uani 1 1 d . . . . .
H44 H 0.380144 0.057181 0.051805 0.204 Uiso 1 1 calc R U . . .
H45 H 0.427481 0.063374 0.106158 0.204 Uiso 1 1 calc R U . . .
H46 H 0.348385 0.067234 0.116747 0.204 Uiso 1 1 calc R U . . .
C05O C -0.3494(9) 0.4460(8) 0.2501(8) 0.112(5) Uani 1 1 d . . . . .
H05R H -0.383195 0.456446 0.222443 0.134 Uiso 1 1 calc R U . . .
C05Q C -0.3575(9) 0.4069(7) 0.2932(9) 0.112(5) Uani 1 1 d . . . . .
H05S H -0.395606 0.383889 0.293158 0.135 Uiso 1 1 calc R U . . .
C05R C 0.0912(11) 0.0224(8) 0.2399(10) 0.139(8) Uani 1 1 d . . . . .
H47 H 0.047965 0.008376 0.239117 0.167 Uiso 1 1 calc R U . . .
C05S C 0.2190(8) 0.0677(9) 0.2444(7) 0.121(6) Uani 1 1 d . . . . .
H48 H 0.261484 0.083224 0.245706 0.145 Uiso 1 1 calc R U . . .
C05T C 0.4529(8) 0.3517(9) 0.2398(7) 0.119(6) Uani 1 1 d . . . . .
H49 H 0.452300 0.323758 0.207739 0.143 Uiso 1 1 calc R U . . .
C05U C 0.1339(16) 0.0165(13) 0.1935(11) 0.184(15) Uani 1 1 d . . . . .
H50 H 0.119526 -0.002982 0.159609 0.221 Uiso 1 1 calc R U . . .
C05V C -0.3161(10) 0.3960(8) 0.3385(8) 0.120(6) Uani 1 1 d . . . . .
H05V H -0.325459 0.368231 0.370560 0.144 Uiso 1 1 calc R U . . .
C05W C 0.6392(9) -0.3770(8) 0.2131(8) 0.130(6) Uani 1 1 d . . . . .
H51 H 0.674132 -0.370379 0.183226 0.196 Uiso 1 1 calc R U . . .
H52 H 0.619296 -0.416272 0.205198 0.196 Uiso 1 1 calc R U . . .
H53 H 0.658724 -0.380405 0.252210 0.196 Uiso 1 1 calc R U . . .
C05X C -0.4833(8) 0.5507(8) 0.0819(10) 0.166(9) Uani 1 1 d . . . . .
H05T H -0.456088 0.561639 0.047250 0.250 Uiso 1 1 calc R U . . .
H05U H -0.473581 0.576813 0.114949 0.250 Uiso 1 1 calc R U . . .
H05W H -0.530577 0.558560 0.072844 0.250 Uiso 1 1 calc R U . . .
C05Y C 0.4165(7) 0.2104(8) 0.1299(8) 0.131(7) Uani 1 1 d . . . . .
H05X H 0.462684 0.193281 0.121704 0.197 Uiso 1 1 calc R U . . .
H05Y H 0.401951 0.195270 0.168918 0.197 Uiso 1 1 calc R U . . .
H54 H 0.413541 0.256963 0.128960 0.197 Uiso 1 1 calc R U . . .
C05Z C 0.4656(10) 0.4525(9) 0.2725(13) 0.146(8) Uani 1 1 d . . . . .
H55 H 0.473325 0.495580 0.264738 0.175 Uiso 1 1 calc R U . . .
C060 C 0.4064(11) 0.2662(8) 0.3050(10) 0.163(8) Uani 1 1 d . . . . .
H56 H 0.359489 0.265110 0.307316 0.196 Uiso 1 1 calc R U . . .
C061 C 0.5999(14) 0.4473(14) 0.5290(9) 0.252(18) Uani 1 1 d . . . . .
H57 H 0.643132 0.424979 0.527651 0.303 Uiso 1 1 calc R U . . .
H58 H 0.593540 0.488731 0.544661 0.303 Uiso 1 1 calc R U . . .
C063 C 0.2193(11) 0.2932(9) 0.3733(8) 0.163(8) Uani 1 1 d . . . . .
H06A H 0.232269 0.255842 0.349344 0.244 Uiso 1 1 calc R U . . .
H06B H 0.201279 0.279485 0.411622 0.244 Uiso 1 1 calc R U . . .
H06C H 0.258413 0.316163 0.379195 0.244 Uiso 1 1 calc R U . . .
C064 C 0.4505(13) 0.4327(12) 0.3291(11) 0.183(11) Uani 1 1 d . . . . .
H59 H 0.448796 0.461850 0.360349 0.219 Uiso 1 1 calc R U . . .
C065 C 0.1984(15) 0.0367(15) 0.1910(11) 0.201(14) Uani 1 1 d . . . . .
H60 H 0.227023 0.030805 0.157212 0.241 Uiso 1 1 calc R U . . .
C32 C -0.2528(9) 0.4309(11) 0.3351(8) 0.151(8) Uani 1 1 d . . . . .
H32 H -0.221767 0.426160 0.365796 0.181 Uiso 1 1 calc R U . . .
C33 C 0.5618(11) 0.0806(11) 0.0307(7) 0.179(9) Uani 1 1 d . . . . .
H61 H 0.552794 0.115895 0.002254 0.268 Uiso 1 1 calc R U . . .
H62 H 0.531035 0.048375 0.024889 0.268 Uiso 1 1 calc R U . . .
H63 H 0.607804 0.061674 0.024700 0.268 Uiso 1 1 calc R U . . .

loop_
_atom_site_aniso_label
_atom_site_aniso_U_11
_atom_site_aniso_U_22
_atom_site_aniso_U_33
_atom_site_aniso_U_23
_atom_site_aniso_U_13
_atom_site_aniso_U_12
Pt01 0.0369(2) 0.0404(3) 0.0395(2) -0.00997(19) -0.00280(19) -0.00418(19)
Pt02 0.0474(3) 0.0428(3) 0.0388(3) -0.0111(2) -0.0014(2) -0.0057(2)
Ag03 0.0403(3) 0.0445(4) 0.0447(4) -0.0081(3) -0.0011(3) -0.0076(3)
Ag04 0.0409(3) 0.0476(4) 0.0472(4) -0.0124(3) 0.0002(3) -0.0021(3)
Ag05 0.0389(3) 0.0479(4) 0.0458(4) -0.0095(3) -0.0057(3) -0.0040(3)
Ag06 0.0450(4) 0.0456(4) 0.0445(4) -0.0135(3) -0.0023(3) -0.0075(3)
Ag07 0.0450(4) 0.0415(4) 0.0466(4) -0.0060(3) -0.0047(3) -0.0028(3)
Ag08 0.0460(4) 0.0488(4) 0.0402(3) -0.0089(3) -0.0018(3) -0.0054(3)
Ag09 0.0500(4) 0.0496(4) 0.0470(4) -0.0090(3) -0.0044(3) -0.0041(3)
Ag0A 0.0525(4) 0.0491(4) 0.0427(4) -0.0136(3) -0.0040(3) -0.0081(3)
Ag0B 0.0555(4) 0.0479(4) 0.0439(4) -0.0084(3) 0.0013(3) -0.0108(3)
Ag0C 0.0524(4) 0.0526(4) 0.0419(4) -0.0140(3) 0.0020(3) -0.0052(3)
Ag0D 0.0573(4) 0.0457(4) 0.0476(4) -0.0124(3) -0.0035(3) -0.0035(3)
Ag0E 0.0597(4) 0.0511(4) 0.0433(4) -0.0075(3) -0.0039(3) -0.0033(3)
Ag0F 0.0564(4) 0.0563(4) 0.0507(4) -0.0144(3) 0.0019(3) -0.0048(3)
Ag0G 0.0678(5) 0.0550(4) 0.0619(5) -0.0061(4) -0.0118(4) -0.0022(4)
S00H 0.0469(13) 0.0537(14) 0.0556(14) -0.0129(11) 0.0016(10) -0.0130(10)
S00I 0.0431(12) 0.0640(15) 0.0555(14) -0.0101(11) -0.0100(10) -0.0049(11)
S00J 0.0481(13) 0.0591(15) 0.0559(14) -0.0119(11) 0.0061(11) -0.0008(11)
S00K 0.0645(15) 0.0627(15) 0.0435(13) -0.0045(11) -0.0003(11) -0.0029(12)
S00L 0.0615(15) 0.0554(14) 0.0515(13) -0.0153(11) -0.0080(11) -0.0096(12)
S00M 0.0669(16) 0.0455(13) 0.0621(15) -0.0109(11) -0.0003(12) -0.0044(11)
S00N 0.0569(14) 0.0512(13) 0.0545(14) -0.0204(11) -0.0040(11) -0.0083(11)
S00O 0.0536(14) 0.0628(15) 0.0553(14) -0.0098(12) -0.0072(11) -0.0020(12)
S00P 0.0631(15) 0.0668(16) 0.0465(13) -0.0127(12) 0.0041(11) -0.0053(12)
S00Q 0.0567(14) 0.0491(14) 0.0609(15) -0.0061(11) -0.0099(11) -0.0014(11)
S00R 0.0807(18) 0.0648(16) 0.0538(15) -0.0016(12) -0.0044(13) -0.0283(14)
S00S 0.105(2) 0.0612(16) 0.0512(15) -0.0081(12) -0.0159(15) 0.0076(15)
O00T 0.090(5) 0.093(6) 0.061(5) -0.031(4) -0.003(4) -0.038(4)
O00U 0.058(4) 0.089(5) 0.074(5) -0.020(4) 0.005(4) -0.008(4)
O00W 0.080(5) 0.069(5) 0.064(5) 0.014(4) -0.004(4) -0.006(4)
C00X 0.011(4) 0.072(6) 0.060(6) 0.001(5) -0.001(4) -0.016(4)
O00Y 0.102(6) 0.084(6) 0.057(5) 0.003(4) 0.004(4) -0.005(5)
O00Z 0.129(7) 0.077(5) 0.049(4) -0.002(4) 0.003(4) -0.022(5)
O010 0.091(6) 0.054(4) 0.100(6) -0.017(4) -0.013(5) -0.019(4)
O011 0.071(5) 0.093(6) 0.088(6) -0.037(5) 0.003(4) -0.031(4)
C012 0.055(6) 0.056(6) 0.047(5) -0.021(4) -0.007(4) -0.010(5)
O013 0.070(5) 0.080(6) 0.133(8) -0.034(5) 0.021(5) 0.006(4)
O014 0.078(6) 0.123(7) 0.074(5) -0.016(5) 0.000(4) -0.001(5)
C015 0.061(6) 0.052(6) 0.051(5) -0.011(4) -0.006(5) -0.007(5)
C016 0.056(6) 0.052(6) 0.050(5) -0.002(4) 0.004(4) -0.007(4)
O017 0.100(7) 0.129(8) 0.066(5) 0.018(5) -0.007(5) 0.017(6)
C018 0.053(5) 0.047(5) 0.054(5) -0.008(4) -0.006(4) -0.006(4)
C019 0.058(6) 0.059(6) 0.052(6) -0.004(5) -0.009(5) -0.011(5)
C01A 0.043(5) 0.040(5) 0.061(6) 0.000(4) 0.001(4) -0.013(4)
O01B 0.103(6) 0.064(5) 0.101(6) -0.027(4) -0.023(5) 0.015(5)
C01C 0.062(6) 0.070(7) 0.041(5) -0.013(5) -0.002(4) -0.001(5)
C01D 0.052(5) 0.057(6) 0.049(5) 0.001(4) -0.009(4) -0.001(4)
C01E 0.067(6) 0.056(6) 0.059(6) -0.011(5) -0.014(5) -0.010(5)
O01F 0.146(8) 0.073(6) 0.071(5) 0.012(4) -0.017(5) -0.025(5)
C01G 0.045(5) 0.063(6) 0.045(5) -0.007(4) -0.001(4) -0.012(4)
C01H 0.046(5) 0.050(5) 0.053(5) 0.000(4) -0.006(4) 0.004(4)
O01I 0.057(5) 0.109(7) 0.103(6) -0.023(5) -0.015(4) 0.011(4)
C01J 0.072(7) 0.061(6) 0.045(5) -0.014(5) 0.009(5) -0.015(5)
C01K 0.050(5) 0.084(7) 0.045(5) -0.013(5) -0.001(4) -0.022(5)
O01L 0.064(5) 0.105(7) 0.146(9) 0.041(6) 0.011(5) 0.013(5)
C01M 0.053(6) 0.055(6) 0.062(6) 0.007(5) -0.001(5) -0.009(5)
C01N 0.065(7) 0.065(7) 0.054(6) -0.020(5) -0.001(5) 0.000(5)
C01O 0.057(6) 0.056(6) 0.055(6) -0.015(5) -0.002(5) -0.010(5)
C01P 0.054(5) 0.051(5) 0.051(5) -0.009(4) -0.006(4) -0.004(4)
C01Q 0.061(6) 0.045(5) 0.051(5) -0.013(4) -0.001(4) -0.012(4)
C01R 0.061(6) 0.075(7) 0.053(6) -0.012(5) -0.008(5) -0.015(5)
C01S 0.059(6) 0.057(6) 0.034(5) -0.004(4) 0.003(4) -0.005(4)
C01T 0.055(6) 0.049(6) 0.064(6) -0.006(5) 0.007(5) -0.012(5)
C01U 0.064(6) 0.052(6) 0.049(5) -0.003(4) -0.001(5) -0.022(5)
C01V 0.051(5) 0.063(6) 0.060(6) -0.014(5) 0.004(5) -0.009(5)
C01W 0.043(5) 0.063(6) 0.052(5) -0.012(5) -0.014(4) -0.004(4)
O01X 0.123(8) 0.076(6) 0.129(8) -0.039(6) 0.036(6) -0.024(6)
C01Y 0.047(5) 0.051(5) 0.058(6) -0.007(4) -0.002(4) -0.006(4)
C01Z 0.041(5) 0.072(7) 0.059(6) -0.012(5) -0.005(4) -0.010(5)
C020 0.073(7) 0.054(6) 0.073(7) -0.005(5) -0.024(6) 0.008(5)
C021 0.054(6) 0.075(7) 0.060(6) -0.018(5) -0.002(5) -0.016(5)
C022 0.057(6) 0.057(6) 0.080(7) -0.014(5) -0.013(5) 0.008(5)
C023 0.053(6) 0.057(6) 0.053(6) -0.004(5) 0.001(4) -0.008(5)
C024 0.066(6) 0.061(6) 0.056(6) -0.007(5) 0.008(5) 0.003(5)
C025 0.052(6) 0.079(7) 0.044(5) -0.004(5) -0.003(4) -0.014(5)
C026 0.066(6) 0.047(6) 0.065(6) 0.001(5) 0.005(5) -0.004(5)
C027 0.073(7) 0.053(6) 0.066(7) -0.005(5) -0.007(5) 0.010(5)
C028 0.058(6) 0.049(6) 0.063(6) -0.005(5) -0.011(5) -0.013(5)
C029 0.062(6) 0.049(6) 0.072(7) -0.004(5) 0.010(5) -0.003(5)
C02A 0.060(6) 0.061(6) 0.047(5) -0.019(4) 0.004(4) -0.010(5)
C02B 0.052(6) 0.066(6) 0.050(5) -0.008(5) -0.020(4) 0.001(5)
C02C 0.078(7) 0.063(7) 0.050(6) 0.002(5) -0.002(5) -0.013(6)
C02D 0.066(7) 0.048(6) 0.064(6) -0.019(5) 0.003(5) -0.004(5)
C02E 0.083(8) 0.046(6) 0.077(7) 0.002(5) -0.011(6) -0.008(5)
C02F 0.075(7) 0.055(6) 0.065(7) 0.002(5) 0.005(5) 0.012(5)
C02G 0.056(6) 0.066(7) 0.051(6) 0.002(5) 0.010(4) -0.011(5)
C02H 0.060(6) 0.073(7) 0.049(6) -0.006(5) 0.010(5) -0.004(5)
C02I 0.075(7) 0.058(6) 0.061(6) -0.007(5) 0.001(5) -0.011(5)
C02J 0.056(6) 0.055(6) 0.081(7) -0.001(5) -0.004(5) -0.014(5)
C02K 0.073(7) 0.051(6) 0.073(7) -0.010(5) -0.021(6) 0.007(5)
C02L 0.072(7) 0.083(8) 0.055(6) 0.000(6) -0.007(5) -0.034(6)
C02M 0.066(7) 0.058(6) 0.064(6) -0.009(5) -0.006(5) 0.002(5)
C02N 0.079(7) 0.064(6) 0.046(6) -0.012(5) -0.009(5) -0.022(5)
C02O 0.072(7) 0.052(6) 0.063(6) -0.006(5) 0.002(5) -0.010(5)
C02P 0.077(7) 0.053(6) 0.055(6) 0.000(5) 0.001(5) -0.026(5)
C02Q 0.094(9) 0.074(8) 0.065(7) -0.019(6) 0.019(6) -0.034(7)
C02R 0.092(8) 0.059(6) 0.061(7) 0.001(5) -0.014(6) -0.023(6)
C02S 0.045(5) 0.076(7) 0.075(7) -0.035(6) -0.009(5) -0.014(5)
C02T 0.086(8) 0.065(7) 0.056(6) 0.007(5) -0.010(6) 0.003(6)
C02U 0.069(7) 0.061(6) 0.065(7) -0.015(5) -0.002(5) 0.004(5)
C02V 0.085(8) 0.052(6) 0.069(7) -0.014(5) -0.011(6) 0.002(5)
C02W 0.070(7) 0.042(5) 0.071(7) -0.016(5) -0.006(5) -0.010(5)
C02X 0.061(6) 0.060(6) 0.051(5) -0.013(5) 0.003(5) -0.010(5)
C02Y 0.082(8) 0.073(8) 0.080(8) -0.003(6) 0.025(6) -0.012(6)
C02Z 0.042(5) 0.088(8) 0.078(7) -0.012(6) -0.006(5) -0.005(5)
C030 0.077(8) 0.085(8) 0.065(7) -0.001(6) -0.007(6) -0.017(6)
C031 0.063(6) 0.060(6) 0.064(7) -0.014(5) 0.015(5) -0.003(5)
O032 0.149(9) 0.107(7) 0.086(7) 0.025(6) -0.020(6) -0.021(7)
C033 0.079(8) 0.066(7) 0.070(7) 0.001(6) 0.016(6) 0.017(6)
C034 0.046(6) 0.072(7) 0.111(9) -0.012(7) 0.005(6) -0.014(5)
C035 0.081(8) 0.059(7) 0.072(7) -0.016(5) 0.028(6) -0.007(6)
C036 0.067(7) 0.061(6) 0.052(6) 0.001(5) -0.002(5) -0.003(5)
C037 0.070(7) 0.068(7) 0.062(6) -0.026(5) -0.006(5) -0.008(5)
C038 0.065(6) 0.062(6) 0.048(5) -0.014(5) -0.006(5) -0.006(5)
C039 0.078(8) 0.062(7) 0.066(7) -0.004(5) -0.026(6) 0.009(6)
C03A 0.081(8) 0.052(6) 0.053(6) -0.021(5) 0.013(5) -0.003(5)
C03B 0.082(8) 0.067(7) 0.051(6) -0.013(5) 0.007(5) -0.020(6)
C03C 0.056(6) 0.077(7) 0.072(7) -0.019(6) 0.010(5) -0.007(5)
C03D 0.059(6) 0.077(7) 0.054(6) -0.009(5) 0.001(5) -0.010(5)
C03E 0.068(7) 0.056(6) 0.074(7) -0.022(5) -0.021(5) -0.005(5)
C03F 0.064(7) 0.075(8) 0.072(7) 0.001(6) -0.009(6) 0.008(6)
C03G 0.054(6) 0.079(8) 0.086(8) -0.015(6) -0.016(6) 0.002(6)
C03H 0.090(8) 0.069(7) 0.051(6) -0.016(5) 0.006(5) -0.030(6)
C03I 0.080(7) 0.053(6) 0.065(7) 0.003(5) -0.003(6) -0.009(5)
C03J 0.074(7) 0.072(7) 0.075(7) -0.024(6) -0.024(6) -0.005(6)
C03K 0.072(7) 0.075(7) 0.045(6) -0.013(5) -0.003(5) -0.013(6)
C03L 0.079(7) 0.104(9) 0.036(5) -0.014(6) -0.002(5) 0.008(7)
C03M 0.082(8) 0.091(8) 0.055(6) -0.027(6) -0.009(6) 0.008(6)
C03N 0.078(7) 0.055(6) 0.066(7) -0.011(5) 0.010(6) -0.019(5)
C03O 0.076(7) 0.052(6) 0.064(7) 0.008(5) -0.003(5) -0.007(5)
C03P 0.074(8) 0.104(10) 0.069(7) 0.005(7) 0.016(6) 0.024(7)
C03Q 0.041(6) 0.100(10) 0.088(8) 0.005(7) 0.003(5) 0.009(6)
C03R 0.092(9) 0.065(7) 0.055(6) -0.004(5) -0.004(6) -0.006(6)
C03S 0.066(7) 0.133(12) 0.049(7) 0.016(7) 0.000(5) -0.012(7)
C03T 0.068(7) 0.069(7) 0.073(7) -0.013(6) -0.003(6) 0.012(6)
C03U 0.058(6) 0.069(7) 0.045(5) -0.013(5) -0.002(4) -0.005(5)
C03V 0.058(6) 0.076(7) 0.070(7) -0.020(6) -0.007(5) -0.006(5)
C03W 0.075(8) 0.086(8) 0.060(7) -0.018(6) -0.001(6) -0.010(7)
C03X 0.040(6) 0.077(8) 0.105(9) 0.007(7) -0.002(6) 0.007(5)
C03Y 0.093(8) 0.070(7) 0.053(6) -0.014(5) -0.013(6) -0.017(6)
C03Z 0.050(7) 0.077(8) 0.133(12) 0.012(8) 0.017(7) -0.008(6)
C040 0.059(6) 0.088(8) 0.066(7) -0.004(6) -0.013(5) -0.006(6)
O041 0.172(12) 0.123(9) 0.095(7) -0.047(7) -0.009(7) -0.001(8)
C042 0.087(8) 0.062(7) 0.047(6) 0.005(5) -0.005(5) -0.010(6)
C043 0.071(7) 0.094(8) 0.051(6) -0.021(6) 0.007(5) -0.024(6)
C044 0.079(8) 0.077(8) 0.082(8) -0.016(7) -0.010(6) 0.008(7)
C045 0.083(8) 0.089(9) 0.068(7) -0.016(6) -0.017(6) -0.026(7)
C046 0.156(13) 0.049(6) 0.060(7) -0.008(5) 0.020(7) -0.007(7)
C047 0.089(9) 0.100(10) 0.056(7) -0.009(7) -0.006(6) 0.010(7)
C048 0.088(8) 0.078(8) 0.062(7) -0.015(6) 0.004(6) -0.044(6)
C049 0.086(9) 0.094(9) 0.078(8) 0.005(7) -0.027(7) -0.003(7)
C04A 0.087(8) 0.057(6) 0.075(7) -0.002(5) -0.030(6) 0.006(6)
C04B 0.063(7) 0.061(7) 0.100(9) -0.011(6) 0.013(6) 0.002(6)
C04C 0.059(7) 0.092(9) 0.098(9) -0.029(7) 0.003(6) -0.020(6)
C04D 0.060(6) 0.084(8) 0.051(6) -0.023(5) 0.001(5) -0.023(6)
C04E 0.082(8) 0.095(9) 0.077(8) -0.023(7) 0.021(6) -0.007(7)
C04F 0.132(11) 0.055(7) 0.055(6) -0.002(5) 0.004(7) -0.033(7)
C04G 0.113(11) 0.063(7) 0.058(7) 0.008(6) -0.014(7) -0.017(7)
C04H 0.115(11) 0.074(8) 0.104(10) -0.001(7) -0.047(9) -0.021(8)
C04I 0.100(10) 0.070(8) 0.078(8) -0.024(6) 0.007(7) 0.013(7)
C04J 0.054(6) 0.075(8) 0.092(8) -0.002(6) -0.016(6) 0.001(6)
C04K 0.28(3) 0.089(15) 0.085(12) 0.019(10) -0.067(18) -0.096(19)
O04L 0.120(9) 0.164(12) 0.152(11) -0.011(9) -0.018(8) 0.021(8)
C04M 0.067(7) 0.068(8) 0.083(8) -0.016(6) 0.006(6) -0.007(6)
C04N 0.063(7) 0.088(8) 0.065(7) -0.015(6) 0.015(6) -0.010(6)
C04O 0.068(7) 0.075(7) 0.091(8) -0.046(7) 0.003(6) -0.013(6)
C04P 0.061(7) 0.076(7) 0.056(6) 0.009(5) -0.006(5) -0.004(5)
C04Q 0.205(17) 0.062(8) 0.065(8) 0.016(6) -0.042(9) -0.049(9)
C04R 0.066(8) 0.116(11) 0.094(10) -0.020(8) 0.033(7) -0.014(8)
C04S 0.120(11) 0.087(9) 0.080(8) -0.019(7) -0.027(8) -0.041(8)
C04T 0.067(7) 0.104(10) 0.084(8) -0.021(7) -0.017(6) -0.005(7)
C04U 0.099(10) 0.086(9) 0.095(10) -0.024(8) 0.025(8) -0.018(8)
C04V 0.081(8) 0.104(10) 0.070(8) -0.009(7) -0.015(6) -0.030(8)
C04W 0.063(8) 0.124(12) 0.127(12) -0.050(10) 0.021(8) -0.015(8)
C04X 0.130(13) 0.076(9) 0.113(11) -0.022(8) 0.044(10) 0.001(9)
C04Y 0.098(10) 0.073(9) 0.118(11) -0.022(8) 0.037(9) -0.030(8)
C04Z 0.110(11) 0.094(10) 0.085(10) -0.001(8) 0.005(8) -0.040(8)
C050 0.089(9) 0.071(8) 0.085(8) -0.014(6) 0.010(7) -0.012(6)
C051 0.099(10) 0.080(9) 0.090(9) 0.018(7) -0.016(7) 0.002(7)
C052 0.074(8) 0.088(9) 0.110(10) -0.036(8) 0.005(7) -0.029(7)
C053 0.086(8) 0.091(9) 0.060(7) -0.021(6) -0.005(6) -0.029(7)
C054 0.085(9) 0.113(11) 0.068(8) -0.010(8) -0.027(7) 0.012(8)
C055 0.123(11) 0.093(9) 0.062(7) -0.017(7) 0.012(7) -0.030(8)
C056 0.147(14) 0.110(11) 0.070(8) -0.005(8) 0.032(9) 0.000(10)
C057 0.118(11) 0.076(8) 0.082(9) -0.011(7) -0.022(8) -0.016(8)
C058 0.084(9) 0.128(12) 0.070(8) 0.012(8) -0.010(7) -0.053(8)
C059 0.114(12) 0.084(10) 0.126(12) -0.045(9) 0.027(10) -0.011(9)
C05A 0.055(8) 0.177(16) 0.128(13) -0.085(12) -0.013(8) -0.003(9)
C05B 0.103(11) 0.073(9) 0.149(14) -0.024(9) -0.033(10) 0.022(8)
C05C 0.062(8) 0.216(19) 0.102(11) -0.026(12) 0.014(8) -0.022(10)
C05D 0.098(10) 0.086(10) 0.084(9) -0.004(7) 0.005(8) 0.020(8)
C05E 0.125(12) 0.094(10) 0.132(13) 0.042(9) 0.066(10) 0.046(9)
C05F 0.079(8) 0.114(10) 0.065(7) 0.027(7) -0.010(6) -0.049(7)
C05G 0.091(9) 0.127(11) 0.064(7) -0.051(7) 0.009(6) -0.027(8)
C05H 0.060(8) 0.19(2) 0.090(11) 0.028(12) -0.012(8) -0.024(11)
C05I 0.084(10) 0.123(13) 0.162(15) -0.058(11) 0.033(10) -0.023(9)
C05J 0.38(5) 0.090(14) 0.056(10) -0.021(9) 0.01(2) -0.06(3)
C05K 0.20(2) 0.079(11) 0.129(14) -0.016(10) 0.076(14) 0.011(12)
C05L 0.130(13) 0.064(8) 0.082(9) -0.006(6) 0.036(9) 0.003(9)
C05M 0.180(19) 0.143(16) 0.092(12) -0.019(12) 0.022(11) -0.053(14)
C05N 0.148(16) 0.140(16) 0.119(14) 0.007(12) -0.021(12) -0.008(13)
C05O 0.112(13) 0.114(13) 0.111(13) -0.015(10) 0.004(10) -0.015(10)
C05Q 0.136(14) 0.065(9) 0.132(15) 0.001(9) 0.007(12) 0.002(9)
C05R 0.177(19) 0.080(10) 0.167(18) -0.007(11) -0.109(16) -0.005(11)
C05S 0.097(11) 0.188(18) 0.073(9) -0.009(10) -0.013(8) 0.023(11)
C05T 0.128(13) 0.164(16) 0.080(10) -0.035(10) 0.012(9) -0.082(12)
C05U 0.25(3) 0.18(2) 0.107(16) -0.080(16) -0.08(2) 0.10(2)
C05V 0.127(14) 0.125(14) 0.102(12) 0.050(10) 0.020(10) 0.000(11)
C05W 0.130(14) 0.101(12) 0.161(16) -0.045(11) 0.026(12) -0.014(11)
C05X 0.089(11) 0.131(15) 0.26(2) 0.088(15) 0.061(13) 0.046(10)
C05Y 0.086(10) 0.137(14) 0.170(16) -0.061(12) -0.055(10) 0.028(9)
C05Z 0.135(16) 0.096(13) 0.20(2) 0.010(15) 0.045(17) 0.003(11)
C060 0.160(18) 0.094(13) 0.23(2) 0.039(14) 0.047(16) -0.020(12)
C061 0.30(3) 0.36(4) 0.146(18) 0.06(2) -0.13(2) -0.25(3)
C063 0.21(2) 0.143(16) 0.131(15) 0.066(13) -0.025(15) -0.007(15)
C064 0.25(3) 0.135(19) 0.16(2) -0.075(17) 0.06(2) -0.045(19)
C065 0.22(3) 0.26(3) 0.097(15) -0.044(17) 0.012(19) 0.10(3)
C32 0.094(12) 0.23(2) 0.118(14) 0.048(15) -0.008(10) 0.013(14)
C33 0.19(2) 0.26(3) 0.073(11) 0.018(13) -0.016(12) 0.032(19)

loop_
_atom_type_symbol
_atom_type_description
_atom_type_scat_dispersion_real
_atom_type_scat_dispersion_imag
_atom_type_scat_source
C C 0.0033 0.0016 'International Tables Vol C Tables 4.2.6.8 and 6.1.1.4'
H H 0.0000 0.0000 'International Tables Vol C Tables 4.2.6.8 and 6.1.1.4'
Ag Ag -0.8971 1.1015 'International Tables Vol C Tables 4.2.6.8 and 6.1.1.4'
O O 0.0106 0.0060 'International Tables Vol C Tables 4.2.6.8 and 6.1.1.4'
Pt Pt -1.7033 8.3905 'International Tables Vol C Tables 4.2.6.8 and 6.1.1.4'
S S 0.1246 0.1234 'International Tables Vol C Tables 4.2.6.8 and 6.1.1.4'

loop_
_geom_angle_atom_site_label_1
_geom_angle_atom_site_label_2
_geom_angle_atom_site_label_3
_geom_angle
_geom_angle_site_symmetry_1
_geom_angle_site_symmetry_3
_geom_angle_publ_flag
Ag03 Pt01 Ag03 180.00(3) 2_565 . ?
Ag03 Pt01 Ag04 115.70(3) . 2_565 ?
Ag03 Pt01 Ag04 64.30(3) 2_565 2_565 ?
Ag03 Pt01 Ag04 115.70(3) 2_565 . ?
Ag03 Pt01 Ag04 64.30(3) . . ?
Ag03 Pt01 Ag06 116.50(2) 2_565 2_565 ?
Ag03 Pt01 Ag06 116.50(2) . . ?
Ag03 Pt01 Ag06 63.50(2) . 2_565 ?
Ag03 Pt01 Ag06 63.50(2) 2_565 . ?
Ag03 Pt01 Ag07 116.88(3) . 2_565 ?
Ag03 Pt01 Ag07 63.12(3) 2_565 2_565 ?
Ag03 Pt01 Ag07 116.88(3) 2_565 . ?
Ag03 Pt01 Ag07 63.12(3) . . ?
Ag03 Pt01 Ag08 63.56(2) 2_565 2_565 ?
Ag03 Pt01 Ag08 116.44(2) . 2_565 ?
Ag03 Pt01 Ag08 116.444(19) 2_565 . ?
Ag03 Pt01 Ag08 63.556(19) . . ?
Ag04 Pt01 Ag04 179.999(17) 2_565 . ?
Ag05 Pt01 Ag03 62.80(3) 2_565 . ?
Ag05 Pt01 Ag03 62.80(3) . 2_565 ?
Ag05 Pt01 Ag03 117.20(3) 2_565 2_565 ?
Ag05 Pt01 Ag03 117.20(3) . . ?
Ag05 Pt01 Ag04 63.15(3) . 2_565 ?
Ag05 Pt01 Ag04 116.85(3) . . ?
Ag05 Pt01 Ag04 63.15(3) 2_565 . ?
Ag05 Pt01 Ag04 116.85(3) 2_565 2_565 ?
Ag05 Pt01 Ag05 180.0 2_565 . ?
Ag05 Pt01 Ag06 63.68(2) 2_565 2_565 ?
Ag05 Pt01 Ag06 63.67(2) . . ?
Ag05 Pt01 Ag06 116.33(2) . 2_565 ?
Ag05 Pt01 Ag06 116.33(2) 2_565 . ?
Ag05 Pt01 Ag07 63.35(2) 2_565 2_565 ?
Ag05 Pt01 Ag07 63.35(2) . . ?
Ag05 Pt01 Ag07 116.65(2) 2_565 . ?
Ag05 Pt01 Ag07 116.65(2) . 2_565 ?
Ag05 Pt01 Ag08 64.52(2) 2_565 2_565 ?
Ag05 Pt01 Ag08 115.48(2) 2_565 . ?
Ag05 Pt01 Ag08 115.48(2) . 2_565 ?
Ag05 Pt01 Ag08 64.52(2) . . ?
Ag06 Pt01 Ag04 117.34(2) 2_565 . ?
Ag06 Pt01 Ag04 62.66(2) 2_565 2_565 ?
Ag06 Pt01 Ag04 62.66(2) . . ?
Ag06 Pt01 Ag04 117.34(2) . 2_565 ?
Ag06 Pt01 Ag06 180.0 2_565 . ?
Ag07 Pt01 Ag04 116.34(2) 2_565 2_565 ?
Ag07 Pt01 Ag04 63.66(2) 2_565 . ?
Ag07 Pt01 Ag04 63.67(2) . 2_565 ?
Ag07 Pt01 Ag04 116.34(2) . . ?
Ag07 Pt01 Ag06 64.37(3) 2_565 . ?
Ag07 Pt01 Ag06 115.63(3) 2_565 2_565 ?
Ag07 Pt01 Ag06 64.37(3) . 2_565 ?
Ag07 Pt01 Ag06 115.63(3) . . ?
Ag07 Pt01 Ag07 180.0 2_565 . ?
Ag07 Pt01 Ag08 63.02(2) 2_565 2_565 ?
Ag07 Pt01 Ag08 116.98(2) 2_565 . ?
Ag07 Pt01 Ag08 63.02(2) . . ?
Ag07 Pt01 Ag08 116.98(2) . 2_565 ?
Ag08 Pt01 Ag04 116.97(2) . 2_565 ?
Ag08 Pt01 Ag04 63.02(2) 2_565 2_565 ?
Ag08 Pt01 Ag04 116.97(2) 2_565 . ?
Ag08 Pt01 Ag04 63.03(2) . . ?
Ag08 Pt01 Ag06 62.88(2) 2_565 2_565 ?
Ag08 Pt01 Ag06 117.12(2) . 2_565 ?
Ag08 Pt01 Ag06 117.12(2) 2_565 . ?
Ag08 Pt01 Ag06 62.88(2) . . ?
Ag08 Pt01 Ag08 180.00(3) 2_565 . ?
Ag09 Pt02 Ag09 180.0 . 2_656 ?
Ag09 Pt02 Ag0E 63.61(2) . . ?
Ag09 Pt02 Ag0E 63.61(2) 2_656 2_656 ?
Ag09 Pt02 Ag0E 116.39(2) . 2_656 ?
Ag09 Pt02 Ag0E 116.39(2) 2_656 . ?
Ag0A Pt02 Ag09 63.37(2) . . ?
Ag0A Pt02 Ag09 63.37(2) 2_656 2_656 ?
Ag0A Pt02 Ag09 116.63(2) 2_656 . ?
Ag0A Pt02 Ag09 116.63(2) . 2_656 ?
Ag0A Pt02 Ag0A 180.0 . 2_656 ?
Ag0A Pt02 Ag0D 116.38(2) 2_656 2_656 ?
Ag0A Pt02 Ag0D 116.38(2) . . ?
Ag0A Pt02 Ag0D 63.62(2) . 2_656 ?
Ag0A Pt02 Ag0D 63.62(2) 2_656 . ?
Ag0A Pt02 Ag0E 115.02(3) . 2_656 ?
Ag0A Pt02 Ag0E 115.02(3) 2_656 . ?
Ag0A Pt02 Ag0E 64.97(3) . . ?
Ag0A Pt02 Ag0E 64.98(3) 2_656 2_656 ?
Ag0B Pt02 Ag09 117.89(3) 2_656 2_656 ?
Ag0B Pt02 Ag09 117.89(3) . . ?
Ag0B Pt02 Ag09 62.11(3) . 2_656 ?
Ag0B Pt02 Ag09 62.11(3) 2_656 . ?
Ag0B Pt02 Ag0A 62.07(3) . 2_656 ?
Ag0B Pt02 Ag0A 117.93(3) 2_656 2_656 ?
Ag0B Pt02 Ag0A 62.07(3) 2_656 . ?
Ag0B Pt02 Ag0A 117.93(3) . . ?
Ag0B Pt02 Ag0B 180.0 . 2_656 ?
Ag0B Pt02 Ag0C 116.49(2) 2_656 . ?
Ag0B Pt02 Ag0C 63.51(2) . . ?
Ag0B Pt02 Ag0C 116.49(2) . 2_656 ?
Ag0B Pt02 Ag0C 63.51(2) 2_656 2_656 ?
Ag0B Pt02 Ag0D 115.08(3) . 2_656 ?
Ag0B Pt02 Ag0D 115.08(3) 2_656 . ?
Ag0B Pt02 Ag0D 64.92(3) 2_656 2_656 ?
Ag0B Pt02 Ag0D 64.92(3) . . ?
Ag0B Pt02 Ag0E 64.02(2) 2_656 2_656 ?
Ag0B Pt02 Ag0E 64.02(3) . . ?
Ag0B Pt02 Ag0E 115.98(2) . 2_656 ?
Ag0B Pt02 Ag0E 115.98(2) 2_656 . ?
Ag0C Pt02 Ag09 115.35(2) 2_656 2_656 ?
Ag0C Pt02 Ag09 64.65(2) . 2_656 ?
Ag0C Pt02 Ag09 64.65(2) 2_656 . ?
Ag0C Pt02 Ag09 115.35(2) . . ?
Ag0C Pt02 Ag0A 116.93(3) 2_656 . ?
Ag0C Pt02 Ag0A 116.93(3) . 2_656 ?
Ag0C Pt02 Ag0A 63.07(3) 2_656 2_656 ?
Ag0C Pt02 Ag0A 63.07(3) . . ?
Ag0C Pt02 Ag0C 180.0 . 2_656 ?
Ag0C Pt02 Ag0D 63.80(2) . 2_656 ?
Ag0C Pt02 Ag0D 63.80(2) 2_656 . ?
Ag0C Pt02 Ag0D 116.20(2) . . ?
Ag0C Pt02 Ag0D 116.20(2) 2_656 2_656 ?
Ag0C Pt02 Ag0E 117.29(3) . 2_656 ?
Ag0C Pt02 Ag0E 117.29(3) 2_656 . ?
Ag0C Pt02 Ag0E 62.71(3) 2_656 2_656 ?
Ag0C Pt02 Ag0E 62.71(3) . . ?
Ag0D Pt02 Ag09 117.24(2) . 2_656 ?
Ag0D Pt02 Ag09 62.76(2) 2_656 2_656 ?
Ag0D Pt02 Ag09 62.75(2) . . ?
Ag0D Pt02 Ag09 117.25(2) 2_656 . ?
Ag0D Pt02 Ag0D 180.0 2_656 . ?
Ag0D Pt02 Ag0E 62.48(2) 2_656 2_656 ?
Ag0D Pt02 Ag0E 117.52(2) 2_656 . ?
Ag0D Pt02 Ag0E 62.48(2) . . ?
Ag0D Pt02 Ag0E 117.52(2) . 2_656 ?
Ag0E Pt02 Ag0E 180.0 2_656 . ?
Pt01 Ag03 Ag04 58.23(2) . . ?
Pt01 Ag03 Ag05 58.57(2) . 2_565 ?
Pt01 Ag03 Ag06 58.48(2) . 2_565 ?
Pt01 Ag03 Ag07 58.59(2) . . ?
Pt01 Ag03 Ag08 58.43(2) . . ?
Ag05 Ag03 Ag04 59.74(3) 2_565 . ?
Ag05 Ag03 Ag06 60.56(3) 2_565 2_565 ?
Ag05 Ag03 Ag07 109.25(3) 2_565 . ?
Ag05 Ag03 Ag08 107.80(3) 2_565 . ?
Ag06 Ag03 Ag04 108.15(3) 2_565 . ?
Ag06 Ag03 Ag08 108.64(3) 2_565 . ?
Ag07 Ag03 Ag04 107.64(3) . . ?
Ag07 Ag03 Ag06 61.13(3) . 2_565 ?
Ag07 Ag03 Ag08 59.83(3) . . ?
Ag08 Ag03 Ag04 59.37(2) . . ?
S00H Ag03 Pt01 175.33(6) . . ?
S00H Ag03 Ag04 124.10(6) . . ?
S00H Ag03 Ag05 118.34(6) . 2_565 ?
S00H Ag03 Ag06 117.20(6) . 2_565 ?
S00H Ag03 Ag07 121.79(7) . . ?
S00H Ag03 Ag08 126.13(6) . . ?
Pt01 Ag04 Ag03 57.472(19) . . ?
Pt01 Ag04 Ag05 58.01(2) . 2_565 ?
Pt01 Ag04 Ag06 58.51(2) . . ?
Pt01 Ag04 Ag07 57.93(2) . 2_565 ?
Pt01 Ag04 Ag08 58.31(3) . . ?
Pt01 Ag04 Ag0F 109.92(3) . . ?
Ag03 Ag04 Ag0F 114.37(3) . . ?
Ag05 Ag04 Ag03 58.85(2) 2_565 . ?
Ag05 Ag04 Ag07 59.71(3) 2_565 2_565 ?
Ag05 Ag04 Ag08 107.34(3) 2_565 . ?
Ag05 Ag04 Ag0F 167.78(3) 2_565 . ?
Ag06 Ag04 Ag03 107.39(3) . . ?
Ag06 Ag04 Ag05 108.50(3) . 2_565 ?
Ag06 Ag04 Ag07 60.99(3) . 2_565 ?
Ag06 Ag04 Ag08 59.92(3) . . ?
Ag06 Ag04 Ag0F 62.42(2) . . ?
Ag07 Ag04 Ag03 106.54(3) 2_565 . ?
Ag07 Ag04 Ag0F 117.15(3) 2_565 . ?
Ag08 Ag04 Ag03 59.70(2) . . ?
Ag08 Ag04 Ag07 108.21(3) . 2_565 ?
Ag08 Ag04 Ag0F 61.48(3) . . ?
S00J Ag04 Pt01 161.99(6) . . ?
S00J Ag04 Ag03 131.74(7) . . ?
S00J Ag04 Ag05 138.95(7) . 2_565 ?
S00J Ag04 Ag06 104.19(6) . . ?
S00J Ag04 Ag07 120.54(7) . 2_565 ?
S00J Ag04 Ag08 110.26(7) . . ?
S00J Ag04 Ag0F 53.27(6) . . ?
Pt01 Ag05 Ag03 58.63(2) . 2_565 ?
Pt01 Ag05 Ag04 58.84(2) . 2_565 ?
Pt01 Ag05 Ag06 58.42(2) . . ?
Pt01 Ag05 Ag07 58.50(2) . . ?
Pt01 Ag05 Ag08 57.98(3) . . ?
Ag03 Ag05 Ag04 61.41(3) 2_565 2_565 ?
Ag03 Ag05 Ag06 60.34(3) 2_565 . ?
Ag03 Ag05 Ag07 109.26(3) 2_565 . ?
Ag03 Ag05 Ag08 107.62(3) 2_565 . ?
Ag04 Ag05 Ag06 109.29(3) 2_565 . ?
Ag04 Ag05 Ag07 60.60(2) 2_565 . ?
Ag04 Ag05 Ag08 108.01(3) 2_565 . ?
Ag06 Ag05 Ag08 59.05(3) . . ?
Ag07 Ag05 Ag06 107.39(3) . . ?
Ag07 Ag05 Ag08 59.29(2) . . ?
S00I Ag05 Pt01 175.51(6) . . ?
S00I Ag05 Ag03 123.70(7) . 2_565 ?
S00I Ag05 Ag04 118.17(6) . 2_565 ?
S00I Ag05 Ag06 125.91(6) . . ?
S00I Ag05 Ag07 117.36(7) . . ?
S00I Ag05 Ag08 122.26(7) . . ?
Pt01 Ag06 Ag03 58.03(2) . 2_565 ?
Pt01 Ag06 Ag04 58.831(18) . . ?
Pt01 Ag06 Ag05 57.91(2) . . ?
Pt01 Ag06 Ag07 57.73(2) . 2_565 ?
Pt01 Ag06 Ag08 58.54(3) . . ?
Pt01 Ag06 Ag0F 108.85(3) . . ?
Ag03 Ag06 Ag05 59.10(2) 2_565 . ?
Ag03 Ag06 Ag07 59.13(3) 2_565 2_565 ?
Ag03 Ag06 Ag0F 166.86(3) 2_565 . ?
Ag04 Ag06 Ag03 108.00(3) . 2_565 ?
Ag04 Ag06 Ag05 108.77(3) . . ?
Ag04 Ag06 Ag07 60.16(2) . 2_565 ?
Ag04 Ag06 Ag08 60.29(2) . . ?
Ag04 Ag06 Ag0F 60.79(3) . . ?
Ag05 Ag06 Ag07 106.50(3) . 2_565 ?
Ag05 Ag06 Ag0F 115.98(3) . . ?
Ag07 Ag06 Ag0F 114.97(4) 2_565 . ?
Ag08 Ag06 Ag03 108.24(3) . 2_565 ?
Ag08 Ag06 Ag05 61.06(3) . . ?
Ag08 Ag06 Ag07 107.84(3) . 2_565 ?
Ag08 Ag06 Ag0F 61.02(3) . . ?
S00N Ag06 Pt01 160.77(7) . . ?
S00N Ag06 Ag03 139.66(7) . 2_565 ?
S00N Ag06 Ag04 109.51(6) . . ?
S00N Ag06 Ag05 119.70(7) . . ?
S00N Ag06 Ag07 132.75(7) . 2_565 ?
S00N Ag06 Ag08 102.82(7) . . ?
S00N Ag06 Ag0F 53.38(6) . . ?
Pt01 Ag07 Ag03 58.292(19) . . ?
Pt01 Ag07 Ag04 58.40(2) . 2_565 ?
Pt01 Ag07 Ag05 58.15(3) . . ?
Pt01 Ag07 Ag06 57.89(2) . 2_565 ?
Pt01 Ag07 Ag08 58.56(3) . . ?
Ag03 Ag07 Ag04 107.43(3) . 2_565 ?
Ag03 Ag07 Ag05 108.72(3) . . ?
Ag03 Ag07 Ag06 59.73(2) . 2_565 ?
Ag03 Ag07 Ag08 60.43(2) . . ?
Ag04 Ag07 Ag06 58.85(3) 2_565 2_565 ?
Ag05 Ag07 Ag04 59.69(3) . 2_565 ?
Ag05 Ag07 Ag06 106.78(3) . 2_565 ?
Ag08 Ag07 Ag04 108.82(3) . 2_565 ?
Ag08 Ag07 Ag05 61.22(3) . . ?
Ag08 Ag07 Ag06 108.01(3) . 2_565 ?
S00Q Ag07 Pt01 176.20(7) . . ?
S00Q Ag07 Ag03 118.76(7) . . ?
S00Q Ag07 Ag04 125.40(7) . 2_565 ?
S00Q Ag07 Ag05 122.83(6) . . ?
S00Q Ag07 Ag06 123.45(6) . 2_565 ?
S00Q Ag07 Ag08 118.22(7) . . ?
Pt01 Ag08 Ag03 58.01(2) . . ?
Pt01 Ag08 Ag04 58.66(2) . . ?
Pt01 Ag08 Ag05 57.50(2) . . ?
Pt01 Ag08 Ag06 58.574(19) . . ?
Pt01 Ag08 Ag07 58.43(2) . . ?
Pt01 Ag08 Ag0F 109.85(3) . . ?
Ag03 Ag08 Ag05 106.83(3) . . ?
Ag03 Ag08 Ag0F 115.08(3) . . ?
Ag04 Ag08 Ag03 60.93(3) . . ?
Ag04 Ag08 Ag05 107.44(3) . . ?
Ag04 Ag08 Ag0F 61.05(3) . . ?
Ag05 Ag08 Ag0F 116.00(3) . . ?
Ag06 Ag08 Ag03 108.26(3) . . ?
Ag06 Ag08 Ag04 59.79(3) . . ?
Ag06 Ag08 Ag05 59.89(2) . . ?
Ag06 Ag08 Ag07 108.24(3) . . ?
Ag06 Ag08 Ag0F 62.22(3) . . ?
Ag07 Ag08 Ag03 59.74(3) . . ?
Ag07 Ag08 Ag04 108.83(3) . . ?
Ag07 Ag08 Ag05 59.49(2) . . ?
Ag07 Ag08 Ag0F 168.27(3) . . ?
S00K Ag08 Pt01 163.11(7) . . ?
S00K Ag08 Ag03 122.73(7) . . ?
S00K Ag08 Ag04 105.80(7) . . ?
S00K Ag08 Ag05 129.20(7) . . ?
S00K Ag08 Ag06 109.20(7) . . ?
S00K Ag08 Ag07 138.12(7) . . ?
S00K Ag08 Ag0F 53.55(6) . . ?
Pt02 Ag09 Ag0A 58.17(2) . . ?
Pt02 Ag09 Ag0B 58.51(2) . 2_656 ?
Pt02 Ag09 Ag0C 57.30(2) . 2_656 ?
Pt02 Ag09 Ag0D 58.62(3) . . ?
Pt02 Ag09 Ag0E 58.23(2) . . ?
Pt02 Ag09 Ag0G 110.11(3) . . ?
Ag0A Ag09 Ag0C 106.61(3) . 2_656 ?
Ag0A Ag09 Ag0E 61.34(3) . . ?
Ag0A Ag09 Ag0G 115.57(4) . . ?
Ag0B Ag09 Ag0A 59.16(3) 2_656 . ?
Ag0B Ag09 Ag0C 59.80(3) 2_656 2_656 ?
Ag0B Ag09 Ag0D 108.61(3) 2_656 . ?
Ag0B Ag09 Ag0E 108.44(3) 2_656 . ?
Ag0B Ag09 Ag0G 168.60(3) 2_656 . ?
Ag0C Ag09 Ag0G 116.10(3) 2_656 . ?
Ag0D Ag09 Ag0A 108.56(3) . . ?
Ag0D Ag09 Ag0C 59.95(2) . 2_656 ?
Ag0D Ag09 Ag0E 59.35(3) . . ?
Ag0D Ag09 Ag0G 62.29(3) . . ?
Ag0E Ag09 Ag0C 106.79(4) . 2_656 ?
Ag0E Ag09 Ag0G 61.52(3) . . ?
S00O Ag09 Pt02 165.38(7) . . ?
S00O Ag09 Ag0A 123.95(6) . . ?
S00O Ag09 Ag0B 136.00(7) . 2_656 ?
S00O Ag09 Ag0C 127.54(6) . 2_656 ?
S00O Ag09 Ag0D 110.08(7) . . ?
S00O Ag09 Ag0E 108.80(7) . . ?
S00O Ag09 Ag0G 55.34(7) . . ?
Pt02 Ag0A Ag09 58.46(2) . . ?
Pt02 Ag0A Ag0B 58.68(2) . 2_656 ?
Pt02 Ag0A Ag0C 58.22(2) . . ?
Pt02 Ag0A Ag0D 58.33(2) . 2_656 ?
Pt02 Ag0A Ag0E 57.68(2) . . ?
Ag09 Ag0A Ag0D 108.69(3) . 2_656 ?
Ag09 Ag0A Ag0E 59.59(3) . . ?
Ag0B Ag0A Ag09 59.36(3) 2_656 . ?
Ag0B Ag0A Ag0C 109.45(3) 2_656 . ?
Ag0B Ag0A Ag0D 61.89(3) 2_656 2_656 ?
Ag0B Ag0A Ag0E 107.20(3) 2_656 . ?
Ag0C Ag0A Ag09 107.35(3) . . ?
Ag0C Ag0A Ag0D 60.39(3) . 2_656 ?
Ag0C Ag0A Ag0E 58.74(2) . . ?
Ag0D Ag0A Ag0E 107.17(3) 2_656 . ?
S00L Ag0A Pt02 175.83(7) . . ?
S00L Ag0A Ag09 125.60(7) . . ?
S00L Ag0A Ag0B 121.68(7) . 2_656 ?
S00L Ag0A Ag0C 119.08(7) . . ?
S00L Ag0A Ag0D 117.79(7) . 2_656 ?
S00L Ag0A Ag0E 124.41(7) . . ?
Pt02 Ag0B Ag09 59.38(3) . 2_656 ?
Pt02 Ag0B Ag0A 59.25(2) . 2_656 ?
Pt02 Ag0B Ag0C 58.28(2) . . ?
Pt02 Ag0B Ag0D 57.95(3) . . ?
Pt02 Ag0B Ag0E 58.44(2) . . ?
Ag09 Ag0B Ag0C 61.90(3) 2_656 . ?
Ag09 Ag0B Ag0D 109.12(3) 2_656 . ?
Ag09 Ag0B Ag0E 109.42(3) 2_656 . ?
Ag0A Ag0B Ag09 61.48(3) 2_656 2_656 ?
Ag0A Ag0B Ag0C 110.06(3) 2_656 . ?
Ag0A Ag0B Ag0D 60.33(2) 2_656 . ?
Ag0A Ag0B Ag0E 108.15(3) 2_656 . ?
Ag0C Ag0B Ag0D 106.37(3) . . ?
Ag0C Ag0B Ag0E 59.19(2) . . ?
Ag0E Ag0B Ag0D 58.47(3) . . ?
S00R Ag0B Pt02 174.52(7) . . ?
S00R Ag0B Ag09 118.05(8) . 2_656 ?
S00R Ag0B Ag0A 115.33(7) . 2_656 ?
S00R Ag0B Ag0C 125.67(7) . . ?
S00R Ag0B Ag0D 121.09(8) . . ?
S00R Ag0B Ag0E 126.35(7) . . ?
Pt02 Ag0C Ag09 58.06(3) . 2_656 ?
Pt02 Ag0C Ag0A 58.71(2) . . ?
Pt02 Ag0C Ag0B 58.21(2) . . ?
Pt02 Ag0C Ag0D 58.48(3) . 2_656 ?
Pt02 Ag0C Ag0E 59.07(2) . . ?
Ag0A Ag0C Ag09 107.65(3) . 2_656 ?
Ag0A Ag0C Ag0B 109.68(3) . . ?
Ag0A Ag0C Ag0D 60.39(2) . 2_656 ?
Ag0B Ag0C Ag09 58.30(2) . 2_656 ?
Ag0B Ag0C Ag0D 106.55(3) . 2_656 ?
Ag0D Ag0C Ag09 58.91(3) 2_656 2_656 ?
Ag0E Ag0C Ag09 107.99(3) . 2_656 ?
Ag0E Ag0C Ag0A 62.21(3) . . ?
Ag0E Ag0C Ag0B 61.00(3) . . ?
Ag0E Ag0C Ag0D 109.92(3) . 2_656 ?
S00P Ag0C Pt02 177.58(7) . . ?
S00P Ag0C Ag09 122.83(7) . 2_656 ?
S00P Ag0C Ag0A 121.88(7) . . ?
S00P Ag0C Ag0B 119.98(7) . . ?
S00P Ag0C Ag0D 123.94(7) . 2_656 ?
S00P Ag0C Ag0E 118.84(7) . . ?
Pt02 Ag0D Ag09 58.63(3) . . ?
Pt02 Ag0D Ag0A 58.05(2) . 2_656 ?
Pt02 Ag0D Ag0B 57.134(19) . . ?
Pt02 Ag0D Ag0C 57.72(2) . 2_656 ?
Pt02 Ag0D Ag0E 58.80(2) . . ?
Pt02 Ag0D Ag0G 108.26(3) . . ?
Ag09 Ag0D Ag0A 108.50(3) . 2_656 ?
Ag09 Ag0D Ag0B 107.87(3) . . ?
Ag09 Ag0D Ag0C 61.14(3) . 2_656 ?
Ag09 Ag0D Ag0G 60.03(3) . . ?
Ag0A Ag0D Ag0B 57.79(3) 2_656 . ?
Ag0A Ag0D Ag0G 166.32(3) 2_656 . ?
Ag0B Ag0D Ag0G 116.37(4) . . ?
Ag0C Ag0D Ag0A 59.22(3) 2_656 2_656 ?
Ag0C Ag0D Ag0B 105.28(3) 2_656 . ?
Ag0C Ag0D Ag0G 115.15(3) 2_656 . ?
Ag0E Ag0D Ag09 60.96(3) . . ?
Ag0E Ag0D Ag0A 107.45(3) . 2_656 ?
Ag0E Ag0D Ag0B 60.15(3) . . ?
Ag0E Ag0D Ag0C 108.98(4) . 2_656 ?
Ag0E Ag0D Ag0G 61.26(3) . . ?
S00M Ag0D Pt02 160.46(7) . . ?
S00M Ag0D Ag09 102.62(7) . . ?
S00M Ag0D Ag0A 140.29(6) . 2_656 ?
S00M Ag0D Ag0B 133.08(7) . . ?
S00M Ag0D Ag0C 120.60(7) . 2_656 ?
S00M Ag0D Ag0E 108.97(7) . . ?
S00M Ag0D Ag0G 53.27(6) . . ?
Pt02 Ag0E Ag09 58.16(3) . . ?
Pt02 Ag0E Ag0A 57.34(2) . . ?
Pt02 Ag0E Ag0B 57.54(2) . . ?
Pt02 Ag0E Ag0C 58.22(2) . . ?
Pt02 Ag0E Ag0D 58.72(3) . . ?
Pt02 Ag0E Ag0G 108.64(3) . . ?
Ag09 Ag0E Ag0A 59.07(2) . . ?
Ag09 Ag0E Ag0B 107.84(4) . . ?
Ag09 Ag0E Ag0G 59.83(3) . . ?
Ag0A Ag0E Ag0G 112.11(4) . . ?
Ag0B Ag0E Ag0A 106.28(3) . . ?
Ag0B Ag0E Ag0G 117.95(3) . . ?
Ag0C Ag0E Ag09 107.18(3) . . ?
Ag0C Ag0E Ag0A 59.04(3) . . ?
Ag0C Ag0E Ag0B 59.81(3) . . ?
Ag0C Ag0E Ag0D 109.20(3) . . ?
Ag0C Ag0E Ag0G 166.38(3) . . ?
Ag0D Ag0E Ag09 59.70(3) . . ?
Ag0D Ag0E Ag0A 107.03(3) . . ?
Ag0D Ag0E Ag0B 61.38(3) . . ?
Ag0D Ag0E Ag0G 61.80(3) . . ?
S00S Ag0E Pt02 162.70(8) . . ?
S00S Ag0E Ag09 105.86(9) . . ?
S00S Ag0E Ag0A 122.64(8) . . ?
S00S Ag0E Ag0B 129.95(8) . . ?
S00S Ag0E Ag0C 138.50(7) . . ?
S00S Ag0E Ag0D 108.85(7) . . ?
S00S Ag0E Ag0G 54.32(7) . . ?
Ag04 Ag0F Ag06 56.79(3) . . ?
Ag04 Ag0F Ag08 57.47(2) . . ?
Ag08 Ag0F Ag06 56.75(2) . . ?
S00J Ag0F Ag04 52.41(6) . . ?
S00J Ag0F Ag06 98.81(6) . . ?
S00J Ag0F Ag08 105.75(6) . . ?
S00J Ag0F S00K 124.19(9) . . ?
S00J Ag0F S00N 119.02(9) . . ?
S00K Ag0F Ag04 101.48(6) . . ?
S00K Ag0F Ag06 103.01(6) . . ?
S00K Ag0F Ag08 52.11(6) . . ?
S00K Ag0F S00N 114.83(9) . . ?
S00N Ag0F Ag04 104.26(6) . . ?
S00N Ag0F Ag06 51.70(5) . . ?
S00N Ag0F Ag08 97.91(6) . . ?
Ag09 Ag0G Ag0D 57.68(2) . . ?
Ag09 Ag0G Ag0E 58.65(3) . . ?
Ag0E Ag0G Ag0D 56.95(3) . . ?
S00M Ag0G Ag09 100.03(7) . . ?
S00M Ag0G Ag0D 52.51(6) . . ?
S00M Ag0G Ag0E 104.35(7) . . ?
S00M Ag0G S00O 115.15(9) . . ?
S00M Ag0G S00S 124.69(10) . . ?
S00O Ag0G Ag09 52.69(6) . . ?
S00O Ag0G Ag0D 103.70(7) . . ?
S00O Ag0G Ag0E 104.00(7) . . ?
S00S Ag0G Ag09 102.68(7) . . ?
S00S Ag0G Ag0D 102.34(8) . . ?
S00S Ag0G Ag0E 51.80(7) . . ?
S00S Ag0G S00O 118.81(10) . . ?
C01A S00H Ag03 117.2(3) . . ?
C01A S00H C01G 104.9(4) . . ?
C01A S00H C01Q 103.1(4) . . ?
C01G S00H Ag03 115.2(3) . . ?
C01G S00H C01Q 103.2(4) . . ?
C01Q S00H Ag03 111.8(3) . . ?
C01W S00I Ag05 119.2(3) . . ?
C01Z S00I Ag05 112.8(3) . . ?
C01Z S00I C01W 102.0(4) . . ?
C02B S00I Ag05 110.9(3) . . ?
C02B S00I C01W 105.5(4) . . ?
C02B S00I C01Z 105.3(5) . . ?
Ag04 S00J Ag0F 74.31(7) . . ?
C024 S00J Ag04 102.5(3) . . ?
C024 S00J Ag0F 100.8(4) . . ?
Ag08 S00K Ag0F 74.33(7) . . ?
C02Y S00K Ag08 101.4(4) . . ?
C02Y S00K Ag0F 101.2(4) . . ?
C012 S00L Ag0A 119.4(3) . . ?
C018 S00L Ag0A 109.8(3) . . ?
C018 S00L C012 103.2(4) . . ?
C018 S00L C02A 107.5(4) . . ?
C02A S00L Ag0A 112.5(3) . . ?
C02A S00L C012 103.4(4) . . ?
Ag0D S00M Ag0G 74.22(7) . . ?
C02O S00M Ag0D 102.3(3) . . ?
C02O S00M Ag0G 102.6(3) . . ?
Ag06 S00N Ag0F 74.92(7) . . ?
C02X S00N Ag06 101.6(3) . . ?
C02X S00N Ag0F 101.1(3) . . ?
Ag09 S00O Ag0G 71.97(7) . . ?
C03V S00O Ag09 103.3(3) . . ?
C03V S00O Ag0G 98.0(4) . . ?
C01J S00P Ag0C 116.6(3) . . ?
C01J S00P C01S 105.4(5) . . ?
C01J S00P C02H 102.5(5) . . ?
C01S S00P Ag0C 111.8(3) . . ?
C01S S00P C02H 105.0(4) . . ?
C02H S00P Ag0C 114.3(3) . . ?
C01D S00Q Ag07 117.0(3) . . ?
C01D S00Q C01H 104.6(4) . . ?
C01D S00Q C01Y 103.7(4) . . ?
C01H S00Q Ag07 112.0(3) . . ?
C01Y S00Q Ag07 113.7(3) . . ?
C01Y S00Q C01H 104.7(4) . . ?
C01U S00R Ag0B 113.2(3) . . ?
C01U S00R C02L 103.2(5) . . ?
C01U S00R C04F 105.9(5) . . ?
C02L S00R Ag0B 117.5(4) . . ?
C02L S00R C04F 107.3(6) . . ?
C04F S00R Ag0B 109.0(4) . . ?
Ag0E S00S Ag0G 73.88(8) . . ?
C05E S00S Ag0E 107.0(5) . . ?
C05E S00S Ag0G 99.1(4) . . ?
C021 O00T C05G 117.5(8) . . ?
C02D O00U C04T 117.8(9) . . ?
C01M O00W C051 115.9(8) . . ?
O041 C00X H 120.8 . . ?
C05A C00X H 120.8 . . ?
C05A C00X O041 118.4(11) . . ?
C02C O00Y C056 116.6(9) . . ?
C02P O00Z C055 116.3(9) . . ?
C02W O010 C04S 117.3(9) . . ?
C02S O011 C052 116.7(8) . . ?
C019 C012 S00L 119.4(7) . . ?
C019 C012 C038 118.4(9) . . ?
C038 C012 S00L 122.2(8) . . ?
C04B O013 C05I 114.8(10) . . ?
C03W O014 C05C 119.0(11) . . ?
C01V C015 H015 119.0 . . ?
C01W C015 H015 119.0 . . ?
C01W C015 C01V 121.9(9) . . ?
C01H C016 H016 119.1 . . ?
C01H C016 C01O 121.9(9) . . ?
C01O C016 H016 119.1 . . ?
C03S O017 C33 116.0(12) . . ?
C01E C018 S00L 120.5(7) . . ?
C01E C018 C02N 116.9(9) . . ?
C02N C018 S00L 122.4(7) . . ?
C012 C019 HA 119.3 . . ?
C036 C019 C012 121.3(9) . . ?
C036 C019 HA 119.3 . . ?
C01T C01A S00H 119.7(7) . . ?
C01T C01A C023 117.8(9) . . ?
C023 C01A S00H 122.4(7) . . ?
C02V O01B C05B 118.1(9) . . ?
C01N C01C HB 119.1 . . ?
C01S C01C HB 119.1 . . ?
C01S C01C C01N 121.8(9) . . ?
C022 C01D S00Q 121.9(7) . . ?
C022 C01D C02M 115.5(9) . . ?
C02M C01D S00Q 122.6(7) . . ?
C018 C01E HC 118.2 . . ?
C018 C01E C02R 123.5(9) . . ?
C02R C01E HC 118.2 . . ?
C042 O01F C05N 119.1(11) . . ?
C02G C01G S00H 119.0(7) . . ?
C02G C01G C034 118.4(9) . . ?
C034 C01G S00H 122.3(8) . . ?
C016 C01H S00Q 120.5(7) . . ?
C016 C01H C020 117.6(9) . . ?
C020 C01H S00Q 122.0(7) . . ?
C04J O01I C05Y 115.8(10) . . ?
C02U C01J S00P 125.0(8) . . ?
C04O C01J S00P 117.1(8) . . ?
C04O C01J C02U 117.9(9) . . ?
C01P C01K H01K 120.1 . . ?
C021 C01K H01K 120.1 . . ?
C021 C01K C01P 119.8(9) . . ?
C03Q O01L C05X 117.5(11) . . ?
O00W C01M C025 116.8(9) . . ?
O00W C01M C029 124.9(9) . . ?
C025 C01M C029 118.3(9) . . ?
C01C C01N HD 120.1 . . ?
C02D C01N C01C 119.7(9) . . ?
C02D C01N HD 120.1 . . ?
C016 C01O H01O 120.6 . . ?
C02W C01O C016 118.8(9) . . ?
C02W C01O H01O 120.6 . . ?
C01K C01P H01P 119.1 . . ?
C01Q C01P C01K 121.8(9) . . ?
C01Q C01P H01P 119.1 . . ?
C01P C01Q S00H 121.0(7) . . ?
C01P C01Q C03H 117.9(8) . . ?
C03H C01Q S00H 121.1(7) . . ?
C02B C01R H01R 119.2 . . ?
C030 C01R H01R 119.2 . . ?
C030 C01R C02B 121.6(10) . . ?
C01C C01S S00P 119.3(7) . . ?
C01C C01S C03U 118.1(9) . . ?
C03U C01S S00P 122.5(7) . . ?
C01A C01T H01T 118.9 . . ?
C029 C01T C01A 122.2(9) . . ?
C029 C01T H01T 118.9 . . ?
C02I C01U S00R 124.7(8) . . ?
C02I C01U C03O 117.0(9) . . ?
C03O C01U S00R 118.3(8) . . ?
C015 C01V H01V 120.7 . . ?
C02S C01V C015 118.5(10) . . ?
C02S C01V H01V 120.7 . . ?
C015 C01W S00I 118.2(7) . . ?
C015 C01W C04D 118.0(9) . . ?
C04D C01W S00I 123.8(8) . . ?
C05W O01X C02Q 117.4(13) . . ?
C027 C01Y S00Q 122.3(7) . . ?
C028 C01Y S00Q 118.9(7) . . ?
C028 C01Y C027 118.7(9) . . ?
C02J C01Z S00I 118.5(7) . . ?
C02Z C01Z S00I 124.5(8) . . ?
C02Z C01Z C02J 117.0(9) . . ?
C01H C020 H020 118.8 . . ?
C01H C020 C02E 122.4(10) . . ?
C02E C020 H020 118.8 . . ?
O00T C021 C048 115.2(9) . . ?
C01K C021 O00T 125.2(9) . . ?
C01K C021 C048 119.6(9) . . ?
C01D C022 H022 118.0 . . ?
C03G C022 C01D 123.9(10) . . ?
C03G C022 H022 118.0 . . ?
C01A C023 H023 120.0 . . ?
C025 C023 C01A 120.0(9) . . ?
C025 C023 H023 120.0 . . ?
S00J C024 H02A 109.1 . . ?
S00J C024 H02B 109.1 . . ?
H02A C024 H02B 107.9 . . ?
C046 C024 S00J 112.3(7) . . ?
C046 C024 H02A 109.1 . . ?
C046 C024 H02B 109.1 . . ?
C01M C025 H025 119.0 . . ?
C023 C025 C01M 122.0(9) . . ?
C023 C025 H025 119.0 . . ?
C028 C026 H026 120.2 . . ?
C02C C026 H026 120.2 . . ?
C02C C026 C028 119.6(10) . . ?
C01Y C027 H027 120.0 . . ?
C02T C027 C01Y 120.1(10) . . ?
C02T C027 H027 120.0 . . ?
C01Y C028 C026 120.7(9) . . ?
C01Y C028 H028 119.6 . . ?
C026 C028 H028 119.6 . . ?
C01M C029 H029 120.2 . . ?
C01T C029 C01M 119.6(9) . . ?
C01T C029 H029 120.2 . . ?
C037 C02A S00L 118.5(7) . . ?
C037 C02A C03E 117.9(9) . . ?
C03E C02A S00L 123.6(8) . . ?
C01R C02B S00I 119.2(7) . . ?
C040 C02B S00I 123.8(8) . . ?
C040 C02B C01R 116.9(10) . . ?
C026 C02C O00Y 124.1(10) . . ?
C026 C02C C02T 120.7(10) . . ?
C02T C02C O00Y 115.2(9) . . ?
O00U C02D C01N 124.6(9) . . ?
C031 C02D O00U 115.6(9) . . ?
C031 C02D C01N 119.8(10) . . ?
C020 C02E H02E 120.8 . . ?
C020 C02E C02W 118.4(10) . . ?
C02W C02E H02E 120.8 . . ?
C02G C02F H02F 120.3 . . ?
C03Q C02F H02F 120.3 . . ?
C03Q C02F C02G 119.3(10) . . ?
C01G C02G C02F 120.5(9) . . ?
C01G C02G H02G 119.7 . . ?
C02F C02G H02G 119.7 . . ?
C03D C02H S00P 120.5(8) . . ?
C03D C02H C03L 117.8(10) . . ?
C03L C02H S00P 121.6(9) . . ?
C01U C02I HE 119.3 . . ?
C01U C02I C03I 121.4(10) . . ?
C03I C02I HE 119.3 . . ?
C01Z C02J H02J 118.3 . . ?
C01Z C02J C03C 123.4(10) . . ?
C03C C02J H02J 118.3 . . ?
C02V C02K HF 120.1 . . ?
C02V C02K C037 119.8(10) . . ?
C037 C02K HF 120.1 . . ?
C03B C02L S00R 121.3(8) . . ?
C03B C02L C05F 118.3(11) . . ?
C05F C02L S00R 120.3(9) . . ?
C01D C02M H02M 119.6 . . ?
C03T C02M C01D 120.7(10) . . ?
C03T C02M H02M 119.6 . . ?
C018 C02N HG 119.6 . . ?
C03Y C02N C018 120.8(10) . . ?
C03Y C02N HG 119.6 . . ?
S00M C02O HH 109.2 . . ?
S00M C02O HI 109.2 . . ?
HH C02O HI 107.9 . . ?
C03P C02O S00M 112.0(7) . . ?
C03P C02O HH 109.2 . . ?
C03P C02O HI 109.2 . . ?
O00Z C02P C03I 116.9(10) . . ?
O00Z C02P C03N 123.2(10) . . ?
C03I C02P C03N 119.9(10) . . ?
O01X C02Q C035 125.1(12) . . ?
O01X C02Q C04C 115.0(11) . . ?
C035 C02Q C04C 119.8(10) . . ?
C01E C02R HJ 120.9 . . ?
C042 C02R C01E 118.3(10) . . ?
C042 C02R HJ 120.9 . . ?
O011 C02S C01V 123.8(10) . . ?
O011 C02S C043 116.2(9) . . ?
C01V C02S C043 120.0(9) . . ?
C027 C02T C02C 120.2(10) . . ?
C027 C02T H02T 119.9 . . ?
C02C C02T H02T 119.9 . . ?
C01J C02U HK 119.4 . . ?
C035 C02U C01J 121.2(10) . . ?
C035 C02U HK 119.4 . . ?
O01B C02V C02K 125.2(10) . . ?
O01B C02V C03J 116.7(9) . . ?
C02K C02V C03J 118.0(10) . . ?
O010 C02W C02E 114.8(9) . . ?
C01O C02W O010 124.3(10) . . ?
C01O C02W C02E 120.9(9) . . ?
S00N C02X H02C 108.9 . . ?
S00N C02X H02D 108.9 . . ?
H02C C02X H02D 107.7 . . ?
C03M C02X S00N 113.2(7) . . ?
C03M C02X H02C 108.9 . . ?
C03M C02X H02D 108.9 . . ?
S00K C02Y H02H 108.3 . . ?
S00K C02Y H02I 108.3 . . ?
H02H C02Y H02I 107.4 . . ?
C04W C02Y S00K 115.9(9) . . ?
C04W C02Y H02H 108.3 . . ?
C04W C02Y H02I 108.3 . . ?
C01Z C02Z H02Z 119.2 . . ?
C01Z C02Z C03X 121.6(10) . . ?
C03X C02Z H02Z 119.2 . . ?
C01R C030 H030 120.1 . . ?
C04G C030 C01R 119.7(12) . . ?
C04G C030 H030 120.1 . . ?
C02D C031 HL 119.9 . . ?
C02D C031 C03U 120.2(9) . . ?
C03U C031 HL 119.9 . . ?
C04G O032 C063 120.0(13) . . ?
C04I C033 C03P 120.7(11) . . ?
C04U C033 C03P 121.5(12) . . ?
C04U C033 C04I 117.9(11) . . ?
C01G C034 H034 119.1 . . ?
C03Z C034 C01G 121.9(11) . . ?
C03Z C034 H034 119.1 . . ?
C02Q C035 C02U 118.9(11) . . ?
C02Q C035 HM 120.5 . . ?
C02U C035 HM 120.5 . . ?
C019 C036 HN 119.9 . . ?
C019 C036 O041 120.2(10) . . ?
O041 C036 HN 119.9 . . ?
C02A C037 C02K 121.9(9) . . ?
C02A C037 HO 119.0 . . ?
C02K C037 HO 119.0 . . ?
C012 C038 HP 119.1 . . ?
C04P C038 C012 121.8(10) . . ?
C04P C038 HP 119.1 . . ?
C04H C039 C04A 119.6(12) . . ?
C05S C039 C04A 121.1(13) . . ?
C05S C039 C04H 119.2(13) . . ?
C044 C03A C046 123.3(11) . . ?
C044 C03A C04M 115.8(10) . . ?
C04M C03A C046 120.8(11) . . ?
C02L C03B HQ 119.6 . . ?
C02L C03B C03R 120.8(10) . . ?
C03R C03B HQ 119.6 . . ?
C02J C03C H03C 121.2 . . ?
C04B C03C C02J 117.5(10) . . ?
C04B C03C H03C 121.2 . . ?
C02H C03D HR 119.5 . . ?
C02H C03D C03F 121.1(10) . . ?
C03F C03D HR 119.5 . . ?
C02A C03E HS 119.8 . . ?
C03J C03E C02A 120.4(10) . . ?
C03J C03E HS 119.8 . . ?
C03D C03F HT 120.7 . . ?
C03S C03F C03D 118.5(11) . . ?
C03S C03F HT 120.7 . . ?
C022 C03G H03G 120.7 . . ?
C022 C03G C04J 118.6(10) . . ?
C04J C03G H03G 120.7 . . ?
C01Q C03H H03H 120.0 . . ?
C048 C03H C01Q 120.0(10) . . ?
C048 C03H H03H 120.0 . . ?
C02I C03I HU 119.9 . . ?
C02P C03I C02I 120.2(10) . . ?
C02P C03I HU 119.9 . . ?
C02V C03J HV 119.0 . . ?
C03E C03J C02V 122.0(10) . . ?
C03E C03J HV 119.0 . . ?
C045 C03K C03M 119.7(10) . . ?
C045 C03K C053 118.6(11) . . ?
C053 C03K C03M 121.7(11) . . ?
C02H C03L HW 118.8 . . ?
C047 C03L C02H 122.5(12) . . ?
C047 C03L HW 118.8 . . ?
C02X C03M H03A 108.8 . . ?
C02X C03M H03B 108.8 . . ?
C03K C03M C02X 113.7(9) . . ?
C03K C03M H03A 108.8 . . ?
C03K C03M H03B 108.8 . . ?
H03A C03M H03B 107.7 . . ?
C02P C03N HX 120.8 . . ?
C03O C03N C02P 118.3(10) . . ?
C03O C03N HX 120.8 . . ?
C01U C03O HY 118.4 . . ?
C03N C03O C01U 123.3(10) . . ?
C03N C03O HY 118.4 . . ?
C02O C03P HZ 109.2 . . ?
C02O C03P H1 109.2 . . ?
C033 C03P C02O 112.2(9) . . ?
C033 C03P HZ 109.2 . . ?
C033 C03P H1 109.2 . . ?
HZ C03P H1 107.9 . . ?
O01L C03Q C03Z 114.5(11) . . ?
C02F C03Q O01L 125.8(12) . . ?
C02F C03Q C03Z 119.6(10) . . ?
C03B C03R H2 119.6 . . ?
C03W C03R C03B 120.7(11) . . ?
C03W C03R H2 119.6 . . ?
O017 C03S C03F 113.6(13) . . ?
C047 C03S O017 125.3(11) . . ?
C047 C03S C03F 121.0(11) . . ?
C02M C03T H03T 119.5 . . ?
C04J C03T C02M 120.9(10) . . ?
C04J C03T H03T 119.5 . . ?
C01S C03U H3 119.9 . . ?
C031 C03U C01S 120.3(9) . . ?
C031 C03U H3 119.9 . . ?
S00O C03V H4 109.4 . . ?
S00O C03V H5 109.4 . . ?
H4 C03V H5 108.0 . . ?
C04A C03V S00O 111.1(7) . . ?
C04A C03V H4 109.4 . . ?
C04A C03V H5 109.4 . . ?
C03R C03W O014 116.1(11) . . ?
C058 C03W O014 124.9(12) . . ?
C058 C03W C03R 119.0(12) . . ?
C02Z C03X H03X 120.7 . . ?
C04B C03X C02Z 118.6(10) . . ?
C04B C03X H03X 120.7 . . ?
C02N C03Y H6 119.9 . . ?
C02N C03Y C042 120.3(9) . . ?
C042 C03Y H6 119.9 . . ?
C034 C03Z C03Q 120.1(11) . . ?
C034 C03Z H03Z 120.0 . . ?
C03Q C03Z H03Z 120.0 . . ?
C02B C040 H040 118.9 . . ?
C02B C040 C049 122.2(11) . . ?
C049 C040 H040 118.9 . . ?
C00X O041 C036 124.8(12) . . ?
C00X O041 C04P 117.9(11) . . ?
C04P O041 C036 117.3(11) . . ?
O01F C042 C02R 123.8(10) . . ?
O01F C042 C03Y 116.0(9) . . ?
C02R C042 C03Y 120.1(9) . . ?
C02S C043 H043 119.4 . . ?
C04D C043 C02S 121.1(9) . . ?
C04D C043 H043 119.4 . . ?
C03A C044 H044 119.5 . . ?
C03A C044 C04Y 120.9(12) . . ?
C04Y C044 H044 119.5 . . ?
C03K C045 H045 119.9 . . ?
C03K C045 C057 120.2(11) . . ?
C057 C045 H045 119.9 . . ?
C024 C046 C03A 113.6(9) . . ?
C024 C046 H04A 108.8 . . ?
C024 C046 H04B 108.8 . . ?
C03A C046 H04A 108.8 . . ?
C03A C046 H04B 108.8 . . ?
H04A C046 H04B 107.7 . . ?
C03L C047 H7 120.4 . . ?
C03S C047 C03L 119.1(11) . . ?
C03S C047 H7 120.4 . . ?
C021 C048 C03H 120.9(10) . . ?
C021 C048 H048 119.6 . . ?
C03H C048 H048 119.6 . . ?
C040 C049 H049 121.0 . . ?
C04G C049 C040 118.0(11) . . ?
C04G C049 H049 121.0 . . ?
C039 C04A H8 109.0 . . ?
C039 C04A H9 109.0 . . ?
C03V C04A C039 112.9(9) . . ?
C03V C04A H8 109.0 . . ?
C03V C04A H9 109.0 . . ?
H8 C04A H9 107.8 . . ?
O013 C04B C03X 113.7(10) . . ?
C03C C04B O013 124.4(11) . . ?
C03C C04B C03X 121.7(10) . . ?
C02Q C04C H10 119.8 . . ?
C04O C04C C02Q 120.4(11) . . ?
C04O C04C H10 119.8 . . ?
C01W C04D H04D 119.8 . . ?
C043 C04D C01W 120.5(10) . . ?
C043 C04D H04D 119.8 . . ?
C050 C04E H11 121.0 . . ?
C059 C04E H11 121.0 . . ?
C059 C04E C050 118.0(12) . . ?
C04Q C04F S00R 124.0(13) . . ?
C04Q C04F C04X 117.2(13) . . ?
C04X C04F S00R 118.7(10) . . ?
C030 C04G O032 115.8(13) . . ?
C030 C04G C049 121.5(11) . . ?
C049 C04G O032 122.7(12) . . ?
C039 C04H H12 117.6 . . ?
C05R C04H C039 124.7(18) . . ?
C05R C04H H12 117.6 . . ?
C033 C04I H13 119.6 . . ?
C033 C04I C050 120.8(11) . . ?
C050 C04I H13 119.6 . . ?
C03G C04J O01I 123.5(10) . . ?
C03T C04J O01I 116.2(11) . . ?
C03T C04J C03G 120.2(10) . . ?
C04Q C04K H14 122.1 . . ?
C05J C04K H14 122.1 . . ?
C05J C04K C04Q 116(2) . . ?
C061 O04L C05J 94(2) . . ?
C03A C04M H04M 118.3 . . ?
C05D C04M C03A 123.3(12) . . ?
C05D C04M H04M 118.3 . . ?
C04R C04N C04W 121.1(13) . . ?
C04R C04N C32 113.7(13) . . ?
C32 C04N C04W 125.0(14) . . ?
C01J C04O H15 119.1 . . ?
C04C C04O C01J 121.7(11) . . ?
C04C C04O H15 119.1 . . ?
C038 C04P O041 121.0(11) . . ?
C038 C04P H16 119.5 . . ?
O041 C04P H16 119.5 . . ?
C04F C04Q C04K 121.3(18) . . ?
C04F C04Q H17 119.3 . . ?
C04K C04Q H17 119.3 . . ?
C04N C04R H04R 115.6 . . ?
C04N C04R C05O 128.8(15) . . ?
C05O C04R H04R 115.6 . . ?
O010 C04S H04C 109.5 . . ?
O010 C04S H04E 109.5 . . ?
O010 C04S H04F 109.5 . . ?
H04C C04S H04E 109.5 . . ?
H04C C04S H04F 109.5 . . ?
H04E C04S H04F 109.5 . . ?
O00U C04T H18 109.5 . . ?
O00U C04T H19 109.5 . . ?
O00U C04T H20 109.5 . . ?
H18 C04T H19 109.5 . . ?
H18 C04T H20 109.5 . . ?
H19 C04T H20 109.5 . . ?
C033 C04U H21 120.2 . . ?
C033 C04U C059 119.6(13) . . ?
C059 C04U H21 120.2 . . ?
C053 C04V H04V 119.8 . . ?
C054 C04V H04V 119.8 . . ?
C054 C04V C053 120.4(12) . . ?
C02Y C04W C04N 114.9(11) . . ?
C02Y C04W H04G 108.5 . . ?
C02Y C04W H04H 108.5 . . ?
C04N C04W H04G 108.5 . . ?
C04N C04W H04H 108.5 . . ?
H04G C04W H04H 107.5 . . ?
C04F C04X H22 119.4 . . ?
C05K C04X C04F 121.1(17) . . ?
C05K C04X H22 119.4 . . ?
C044 C04Y H04Y 119.3 . . ?
C05L C04Y C044 121.4(13) . . ?
C05L C04Y H04Y 119.3 . . ?
C05M C04Z C05T 116.9(15) . . ?
C05M C04Z C060 120.9(16) . . ?
C05T C04Z C060 121.1(15) . . ?
C04E C050 C04I 121.6(12) . . ?
C04E C050 H23 119.2 . . ?
C04I C050 H23 119.2 . . ?
O00W C051 H05A 109.5 . . ?
O00W C051 H05B 109.5 . . ?
O00W C051 H05C 109.5 . . ?
H05A C051 H05B 109.5 . . ?
H05A C051 H05C 109.5 . . ?
H05B C051 H05C 109.5 . . ?
O011 C052 H05D 109.5 . . ?
O011 C052 H05E 109.5 . . ?
O011 C052 H05F 109.5 . . ?
H05D C052 H05E 109.5 . . ?
H05D C052 H05F 109.5 . . ?
H05E C052 H05F 109.5 . . ?
C03K C053 H053 119.6 . . ?
C04V C053 C03K 120.9(12) . . ?
C04V C053 H053 119.6 . . ?
C04V C054 H054 120.6 . . ?
C057 C054 C04V 118.7(12) . . ?
C057 C054 H054 120.6 . . ?
O00Z C055 H24 109.5 . . ?
O00Z C055 H25 109.5 . . ?
O00Z C055 H26 109.5 . . ?
H24 C055 H25 109.5 . . ?
H24 C055 H26 109.5 . . ?
H25 C055 H26 109.5 . . ?
O00Y C056 H05G 109.5 . . ?
O00Y C056 H05H 109.5 . . ?
O00Y C056 H05I 109.5 . . ?
H05G C056 H05H 109.5 . . ?
H05G C056 H05I 109.5 . . ?
H05H C056 H05I 109.5 . . ?
C045 C057 H057 119.4 . . ?
C054 C057 C045 121.3(13) . . ?
C054 C057 H057 119.4 . . ?
C03W C058 H27 119.3 . . ?
C03W C058 C05F 121.3(11) . . ?
C05F C058 H27 119.3 . . ?
C04E C059 C04U 122.1(12) . . ?
C04E C059 H28 119.0 . . ?
C04U C059 H28 119.0 . . ?
C00X C05A H29 109.5 . . ?
C00X C05A H30 109.5 . . ?
C00X C05A H31 109.5 . . ?
H29 C05A H30 109.5 . . ?
H29 C05A H31 109.5 . . ?
H30 C05A H31 109.5 . . ?
O01B C05B H33 109.5 . . ?
O01B C05B H34 109.5 . . ?
O01B C05B H35 109.5 . . ?
H33 C05B H34 109.5 . . ?
H33 C05B H35 109.5 . . ?
H34 C05B H35 109.5 . . ?
O014 C05C H36 109.5 . . ?
O014 C05C H37 109.5 . . ?
O014 C05C H38 109.5 . . ?
H36 C05C H37 109.5 . . ?
H36 C05C H38 109.5 . . ?
H37 C05C H38 109.5 . . ?
C04M C05D H05J 120.3 . . ?
C04M C05D C05L 119.4(13) . . ?
C05L C05D H05J 120.3 . . ?
S00S C05E H39 123.4 . . ?
C060 C05E S00S 113.2(14) . . ?
C060 C05E H39 123.4 . . ?
C02L C05F H40 120.1 . . ?
C058 C05F C02L 119.9(11) . . ?
C058 C05F H40 120.1 . . ?
O00T C05G H05K 109.5 . . ?
O00T C05G H05L 109.5 . . ?
O00T C05G H05M 109.5 . . ?
H05K C05G H05L 109.5 . . ?
H05K C05G H05M 109.5 . . ?
H05L C05G H05M 109.5 . . ?
C05T C05H H41 120.7 . . ?
C05Z C05H H41 120.7 . . ?
C05Z C05H C05T 118.6(17) . . ?
O013 C05I H05N 109.5 . . ?
O013 C05I H05O 109.5 . . ?
O013 C05I H05P 109.5 . . ?
H05N C05I H05O 109.5 . . ?
H05N C05I H05P 109.5 . . ?
H05O C05I H05P 109.5 . . ?
C04K C05J O04L 130(3) . . ?
C04K C05J C05K 127(3) . . ?
C05K C05J O04L 103(3) . . ?
C04X C05K H42 121.2 . . ?
C05J C05K C04X 118(2) . . ?
C05J C05K H42 121.2 . . ?
C04Y C05L C05D 119.1(13) . . ?
C04Y C05L H05Q 120.4 . . ?
C05D C05L H05Q 120.4 . . ?
C04Z C05M H43 119.6 . . ?
C04Z C05M C064 120.7(18) . . ?
C064 C05M H43 119.6 . . ?
O01F C05N H44 109.5 . . ?
O01F C05N H45 109.5 . . ?
O01F C05N H46 109.5 . . ?
H44 C05N H45 109.5 . . ?
H44 C05N H46 109.5 . . ?
H45 C05N H46 109.5 . . ?
C04R C05O H05R 121.4 . . ?
C05Q C05O C04R 117.3(19) . . ?
C05Q C05O H05R 121.4 . . ?
C05O C05Q H05S 117.5 . . ?
C05O C05Q C05V 125.0(19) . . ?
C05V C05Q H05S 117.5 . . ?
C04H C05R H47 121.9 . . ?
C05U C05R C04H 116(2) . . ?
C05U C05R H47 121.9 . . ?
C039 C05S H48 120.7 . . ?
C039 C05S C065 118.6(18) . . ?
C065 C05S H48 120.7 . . ?
C04Z C05T H49 118.5 . . ?
C05H C05T C04Z 122.9(15) . . ?
C05H C05T H49 118.5 . . ?
C05R C05U H50 117.3 . . ?
C05R C05U C065 125(2) . . ?
C065 C05U H50 117.3 . . ?
C05Q C05V H05V 122.0 . . ?
C05Q C05V C32 116.1(15) . . ?
C32 C05V H05V 122.0 . . ?
O01X C05W H51 109.5 . . ?
O01X C05W H52 109.5 . . ?
O01X C05W H53 109.5 . . ?
H51 C05W H52 109.5 . . ?
H51 C05W H53 109.5 . . ?
H52 C05W H53 109.5 . . ?
O01L C05X H05T 109.5 . . ?
O01L C05X H05U 109.5 . . ?
O01L C05X H05W 109.5 . . ?
H05T C05X H05U 109.5 . . ?
H05T C05X H05W 109.5 . . ?
H05U C05X H05W 109.5 . . ?
O01I C05Y H05X 109.5 . . ?
O01I C05Y H05Y 109.5 . . ?
O01I C05Y H54 109.5 . . ?
H05X C05Y H05Y 109.5 . . ?
H05X C05Y H54 109.5 . . ?
H05Y C05Y H54 109.5 . . ?
C05H C05Z H55 119.6 . . ?
C05H C05Z C064 121(2) . . ?
C064 C05Z H55 119.6 . . ?
C04Z C060 H56 120.6 . . ?
C05E C060 C04Z 118.7(18) . . ?
C05E C060 H56 120.6 . . ?
O04L C061 H57 120.0 . . ?
O04L C061 H58 120.0 . . ?
H57 C061 H58 120.0 . . ?
O032 C063 H06A 109.5 . . ?
O032 C063 H06B 109.5 . . ?
O032 C063 H06C 109.5 . . ?
H06A C063 H06B 109.5 . . ?
H06A C063 H06C 109.5 . . ?
H06B C063 H06C 109.5 . . ?
C05M C064 C05Z 119.9(19) . . ?
C05M C064 H59 120.1 . . ?
C05Z C064 H59 120.1 . . ?
C05S C065 H60 122.0 . . ?
C05U C065 C05S 116(2) . . ?
C05U C065 H60 122.0 . . ?
C04N C32 C05V 118.4(15) . . ?
C04N C32 H32 120.8 . . ?
C05V C32 H32 120.8 . . ?
O017 C33 H61 109.5 . . ?
O017 C33 H62 109.5 . . ?
O017 C33 H63 109.5 . . ?
H61 C33 H62 109.5 . . ?
H61 C33 H63 109.5 . . ?
H62 C33 H63 109.5 . . ?

loop_
_geom_bond_atom_site_label_1
_geom_bond_atom_site_label_2
_geom_bond_distance
_geom_bond_site_symmetry_2
_geom_bond_publ_flag
Pt01 Ag03 2.7377(8) 2_565 ?
Pt01 Ag03 2.7377(8) . ?
Pt01 Ag04 2.7605(8) 2_565 ?
Pt01 Ag04 2.7605(8) . ?
Pt01 Ag05 2.7360(9) . ?
Pt01 Ag05 2.7360(9) 2_565 ?
Pt01 Ag06 2.7511(8) . ?
Pt01 Ag06 2.7511(8) 2_565 ?
Pt01 Ag07 2.7464(9) 2_565 ?
Pt01 Ag07 2.7464(9) . ?
Pt01 Ag08 2.7503(10) . ?
Pt01 Ag08 2.7502(10) 2_565 ?
Pt02 Ag09 2.7565(10) 2_656 ?
Pt02 Ag09 2.7565(10) . ?
Pt02 Ag0A 2.7481(8) 2_656 ?
Pt02 Ag0A 2.7481(8) . ?
Pt02 Ag0B 2.7315(9) . ?
Pt02 Ag0B 2.7315(8) 2_656 ?
Pt02 Ag0C 2.7335(9) . ?
Pt02 Ag0C 2.7335(9) 2_656 ?
Pt02 Ag0D 2.7563(10) . ?
Pt02 Ag0D 2.7562(10) 2_656 ?
Pt02 Ag0E 2.7584(9) . ?
Pt02 Ag0E 2.7584(9) 2_656 ?
Ag03 Ag04 2.9258(12) . ?
Ag03 Ag05 2.8518(11) 2_565 ?
Ag03 Ag06 2.8882(11) 2_565 ?
Ag03 Ag07 2.8703(12) . ?
Ag03 Ag08 2.8901(10) . ?
Ag03 S00H 2.444(2) . ?
Ag04 Ag05 2.8782(11) 2_565 ?
Ag04 Ag06 2.8657(12) . ?
Ag04 Ag07 2.9045(11) 2_565 ?
Ag04 Ag08 2.8804(11) . ?
Ag04 Ag0F 2.9896(12) . ?
Ag04 S00J 2.461(2) . ?
Ag05 Ag06 2.8945(11) . ?
Ag05 Ag07 2.8787(11) . ?
Ag05 Ag08 2.9284(12) . ?
Ag05 S00I 2.438(2) . ?
Ag06 Ag07 2.9284(12) 2_565 ?
Ag06 Ag08 2.8696(12) . ?
Ag06 Ag0F 3.0360(12) . ?
Ag06 S00N 2.468(2) . ?
Ag07 Ag08 2.8727(10) . ?
Ag07 S00Q 2.448(3) . ?
Ag08 Ag0F 3.0018(11) . ?
Ag08 S00K 2.461(2) . ?
Ag09 Ag0A 2.8912(11) . ?
Ag09 Ag0B 2.8312(12) 2_656 ?
Ag09 Ag0C 2.9356(12) 2_656 ?
Ag09 Ag0D 2.8703(11) . ?
Ag09 Ag0E 2.9067(12) . ?
Ag09 Ag0G 2.9426(13) . ?
Ag09 S00O 2.461(3) . ?
Ag0A Ag0B 2.8252(12) 2_656 ?
Ag0A Ag0C 2.8669(12) . ?
Ag0A Ag0D 2.9012(11) 2_656 ?
Ag0A Ag0E 2.9576(13) . ?
Ag0A S00L 2.453(2) . ?
Ag0B Ag0C 2.8761(11) . ?
Ag0B Ag0D 2.9453(12) . ?
Ag0B Ag0E 2.9102(12) . ?
Ag0B S00R 2.437(3) . ?
Ag0C Ag0D 2.9011(12) 2_656 ?
Ag0C Ag0E 2.8578(12) . ?
Ag0C S00P 2.433(2) . ?
Ag0D Ag0E 2.8600(11) . ?
Ag0D Ag0G 3.0072(12) . ?
Ag0D S00M 2.480(3) . ?
Ag0E Ag0G 2.9919(12) . ?
Ag0E S00S 2.448(3) . ?
Ag0F S00J 2.489(3) . ?
Ag0F S00K 2.508(3) . ?
Ag0F S00N 2.523(3) . ?
Ag0G S00M 2.504(3) . ?
Ag0G S00O 2.546(3) . ?
Ag0G S00S 2.530(3) . ?
S00H C01A 1.812(9) . ?
S00H C01G 1.828(9) . ?
S00H C01Q 1.828(9) . ?
S00I C01W 1.820(9) . ?
S00I C01Z 1.812(10) . ?
S00I C02B 1.811(10) . ?
S00J C024 1.820(10) . ?
S00K C02Y 1.820(11) . ?
S00L C012 1.825(10) . ?
S00L C018 1.816(10) . ?
S00L C02A 1.816(10) . ?
S00M C02O 1.815(10) . ?
S00N C02X 1.814(10) . ?
S00O C03V 1.829(10) . ?
S00P C01J 1.817(10) . ?
S00P C01S 1.820(10) . ?
S00P C02H 1.823(11) . ?
S00Q C01D 1.794(9) . ?
S00Q C01H 1.822(9) . ?
S00Q C01Y 1.819(10) . ?
S00R C01U 1.806(9) . ?
S00R C02L 1.811(11) . ?
S00R C04F 1.832(12) . ?
S00S C05E 1.890(17) . ?
O00T C021 1.367(11) . ?
O00T C05G 1.423(13) . ?
O00U C02D 1.374(12) . ?
O00U C04T 1.408(12) . ?
O00W C01M 1.370(11) . ?
O00W C051 1.428(13) . ?
C00X H 0.9300 . ?
C00X O041 1.327(14) . ?
C00X C05A 1.315(18) . ?
O00Y C02C 1.386(12) . ?
O00Y C056 1.443(15) . ?
O00Z C02P 1.362(12) . ?
O00Z C055 1.431(14) . ?
O010 C02W 1.366(11) . ?
O010 C04S 1.415(13) . ?
O011 C02S 1.367(11) . ?
O011 C052 1.404(14) . ?
C012 C019 1.394(13) . ?
C012 C038 1.399(13) . ?
O013 C04B 1.383(12) . ?
O013 C05I 1.469(15) . ?
O014 C03W 1.376(14) . ?
O014 C05C 1.417(15) . ?
C015 H015 0.9300 . ?
C015 C01V 1.391(13) . ?
C015 C01W 1.385(13) . ?
C016 H016 0.9300 . ?
C016 C01H 1.369(12) . ?
C016 C01O 1.394(12) . ?
O017 C03S 1.380(14) . ?
O017 C33 1.492(18) . ?
C018 C01E 1.364(13) . ?
C018 C02N 1.404(12) . ?
C019 HA 0.9300 . ?
C019 C036 1.372(13) . ?
C01A C01T 1.386(12) . ?
C01A C023 1.388(12) . ?
O01B C02V 1.358(12) . ?
O01B C05B 1.427(14) . ?
C01C HB 0.9300 . ?
C01C C01N 1.379(13) . ?
C01C C01S 1.371(12) . ?
C01D C022 1.379(13) . ?
C01D C02M 1.412(13) . ?
C01E HC 0.9300 . ?
C01E C02R 1.376(14) . ?
O01F C042 1.355(12) . ?
O01F C05N 1.401(17) . ?
C01G C02G 1.359(13) . ?
C01G C034 1.378(13) . ?
C01H C020 1.375(13) . ?
O01I C04J 1.381(12) . ?
O01I C05Y 1.469(15) . ?
C01J C02U 1.388(14) . ?
C01J C04O 1.371(14) . ?
C01K H01K 0.9300 . ?
C01K C01P 1.376(12) . ?
C01K C021 1.361(13) . ?
O01L C03Q 1.375(12) . ?
O01L C05X 1.397(16) . ?
C01M C025 1.376(13) . ?
C01M C029 1.393(13) . ?
C01N HD 0.9300 . ?
C01N C02D 1.377(13) . ?
C01O H01O 0.9300 . ?
C01O C02W 1.361(13) . ?
C01P H01P 0.9300 . ?
C01P C01Q 1.369(12) . ?
C01Q C03H 1.394(13) . ?
C01R H01R 0.9300 . ?
C01R C02B 1.396(13) . ?
C01R C030 1.356(14) . ?
C01S C03U 1.397(12) . ?
C01T H01T 0.9300 . ?
C01T C029 1.359(13) . ?
C01U C02I 1.379(14) . ?
C01U C03O 1.386(13) . ?
C01V H01V 0.9300 . ?
C01V C02S 1.373(13) . ?
C01W C04D 1.395(12) . ?
O01X C02Q 1.366(13) . ?
O01X C05W 1.330(17) . ?
C01Y C027 1.397(13) . ?
C01Y C028 1.381(13) . ?
C01Z C02J 1.379(13) . ?
C01Z C02Z 1.378(13) . ?
C020 H020 0.9300 . ?
C020 C02E 1.375(14) . ?
C021 C048 1.370(14) . ?
C022 H022 0.9300 . ?
C022 C03G 1.362(13) . ?
C023 H023 0.9300 . ?
C023 C025 1.364(13) . ?
C024 H02A 0.9700 . ?
C024 H02B 0.9700 . ?
C024 C046 1.488(13) . ?
C025 H025 0.9300 . ?
C026 H026 0.9300 . ?
C026 C028 1.384(13) . ?
C026 C02C 1.362(14) . ?
C027 H027 0.9300 . ?
C027 C02T 1.371(14) . ?
C028 H028 0.9300 . ?
C029 H029 0.9300 . ?
C02A C037 1.364(13) . ?
C02A C03E 1.406(12) . ?
C02B C040 1.373(13) . ?
C02C C02T 1.374(14) . ?
C02D C031 1.373(14) . ?
C02E H02E 0.9300 . ?
C02E C02W 1.388(14) . ?
C02F H02F 0.9300 . ?
C02F C02G 1.415(13) . ?
C02F C03Q 1.349(15) . ?
C02G H02G 0.9300 . ?
C02H C03D 1.369(14) . ?
C02H C03L 1.385(13) . ?
C02I HE 0.9300 . ?
C02I C03I 1.388(14) . ?
C02J H02J 0.9300 . ?
C02J C03C 1.395(14) . ?
C02K HF 0.9300 . ?
C02K C02V 1.385(14) . ?
C02K C037 1.395(13) . ?
C02L C03B 1.378(15) . ?
C02L C05F 1.400(14) . ?
C02M H02M 0.9300 . ?
C02M C03T 1.370(14) . ?
C02N HG 0.9300 . ?
C02N C03Y 1.358(14) . ?
C02O HH 0.9700 . ?
C02O HI 0.9700 . ?
C02O C03P 1.528(14) . ?
C02P C03I 1.372(14) . ?
C02P C03N 1.395(14) . ?
C02Q C035 1.373(16) . ?
C02Q C04C 1.381(16) . ?
C02R HJ 0.9300 . ?
C02R C042 1.369(14) . ?
C02S C043 1.390(14) . ?
C02T H02T 0.9300 . ?
C02U HK 0.9300 . ?
C02U C035 1.388(14) . ?
C02V C03J 1.389(14) . ?
C02X H02C 0.9700 . ?
C02X H02D 0.9700 . ?
C02X C03M 1.509(12) . ?
C02Y H02H 0.9700 . ?
C02Y H02I 0.9700 . ?
C02Y C04W 1.465(15) . ?
C02Z H02Z 0.9300 . ?
C02Z C03X 1.395(14) . ?
C030 H030 0.9300 . ?
C030 C04G 1.350(16) . ?
C031 HL 0.9300 . ?
C031 C03U 1.391(13) . ?
O032 C04G 1.379(14) . ?
O032 C063 1.391(18) . ?
C033 C03P 1.505(14) . ?
C033 C04I 1.370(16) . ?
C033 C04U 1.369(16) . ?
C034 H034 0.9300 . ?
C034 C03Z 1.340(14) . ?
C035 HM 0.9300 . ?
C036 HN 0.9300 . ?
C036 O041 1.429(14) . ?
C037 HO 0.9300 . ?
C038 HP 0.9300 . ?
C038 C04P 1.344(14) . ?
C039 C04A 1.509(14) . ?
C039 C04H 1.375(17) . ?
C039 C05S 1.329(18) . ?
C03A C044 1.375(16) . ?
C03A C046 1.491(14) . ?
C03A C04M 1.376(15) . ?
C03B HQ 0.9300 . ?
C03B C03R 1.380(15) . ?
C03C H03C 0.9300 . ?
C03C C04B 1.360(15) . ?
C03D HR 0.9300 . ?
C03D C03F 1.395(14) . ?
C03E HS 0.9300 . ?
C03E C03J 1.357(14) . ?
C03F HT 0.9300 . ?
C03F C03S 1.391(16) . ?
C03G H03G 0.9300 . ?
C03G C04J 1.370(15) . ?
C03H H03H 0.9300 . ?
C03H C048 1.374(13) . ?
C03I HU 0.9300 . ?
C03J HV 0.9300 . ?
C03K C03M 1.488(15) . ?
C03K C045 1.364(15) . ?
C03K C053 1.379(14) . ?
C03L HW 0.9300 . ?
C03L C047 1.363(15) . ?
C03M H03A 0.9700 . ?
C03M H03B 0.9700 . ?
C03N HX 0.9300 . ?
C03N C03O 1.371(14) . ?
C03O HY 0.9300 . ?
C03P HZ 0.9700 . ?
C03P H1 0.9700 . ?
C03Q C03Z 1.395(16) . ?
C03R H2 0.9300 . ?
C03R C03W 1.371(16) . ?
C03S C047 1.356(17) . ?
C03T H03T 0.9300 . ?
C03T C04J 1.357(15) . ?
C03U H3 0.9300 . ?
C03V H4 0.9700 . ?
C03V H5 0.9700 . ?
C03V C04A 1.501(14) . ?
C03W C058 1.368(17) . ?
C03X H03X 0.9300 . ?
C03X C04B 1.390(16) . ?
C03Y H6 0.9300 . ?
C03Y C042 1.389(14) . ?
C03Z H03Z 0.9300 . ?
C040 H040 0.9300 . ?
C040 C049 1.380(16) . ?
O041 C04P 1.423(15) . ?
C043 H043 0.9300 . ?
C043 C04D 1.353(14) . ?
C044 H044 0.9300 . ?
C044 C04Y 1.388(17) . ?
C045 H045 0.9300 . ?
C045 C057 1.380(17) . ?
C046 H04A 0.9700 . ?
C046 H04B 0.9700 . ?
C047 H7 0.9300 . ?
C048 H048 0.9300 . ?
C049 H049 0.9300 . ?
C049 C04G 1.376(17) . ?
C04A H8 0.9700 . ?
C04A H9 0.9700 . ?
C04C H10 0.9300 . ?
C04C C04O 1.352(14) . ?
C04D H04D 0.9300 . ?
C04E H11 0.9300 . ?
C04E C050 1.358(15) . ?
C04E C059 1.330(17) . ?
C04F C04Q 1.371(17) . ?
C04F C04X 1.385(19) . ?
C04H H12 0.9300 . ?
C04H C05R 1.331(19) . ?
C04I H13 0.9300 . ?
C04I C050 1.377(16) . ?
C04K H14 0.9300 . ?
C04K C04Q 1.43(3) . ?
C04K C05J 1.29(4) . ?
O04L C05J 1.65(3) . ?
O04L C061 1.206(18) . ?
C04M H04M 0.9300 . ?
C04M C05D 1.366(16) . ?
C04N C04R 1.321(17) . ?
C04N C04W 1.479(16) . ?
C04N C32 1.38(2) . ?
C04O H15 0.9300 . ?
C04P H16 0.9300 . ?
C04Q H17 0.9300 . ?
C04R H04R 0.9300 . ?
C04R C05O 1.325(18) . ?
C04S H04C 0.9600 . ?
C04S H04E 0.9600 . ?
C04S H04F 0.9600 . ?
C04T H18 0.9600 . ?
C04T H19 0.9600 . ?
C04T H20 0.9600 . ?
C04U H21 0.9300 . ?
C04U C059 1.407(18) . ?
C04V H04V 0.9300 . ?
C04V C053 1.372(16) . ?
C04V C054 1.367(17) . ?
C04W H04G 0.9700 . ?
C04W H04H 0.9700 . ?
C04X H22 0.9300 . ?
C04X C05K 1.368(18) . ?
C04Y H04Y 0.9300 . ?
C04Y C05L 1.340(19) . ?
C04Z C05M 1.33(2) . ?
C04Z C05T 1.351(19) . ?
C04Z C060 1.50(2) . ?
C050 H23 0.9300 . ?
C051 H05A 0.9600 . ?
C051 H05B 0.9600 . ?
C051 H05C 0.9600 . ?
C052 H05D 0.9600 . ?
C052 H05E 0.9600 . ?
C052 H05F 0.9600 . ?
C053 H053 0.9300 . ?
C054 H054 0.9300 . ?
C054 C057 1.362(17) . ?
C055 H24 0.9600 . ?
C055 H25 0.9600 . ?
C055 H26 0.9600 . ?
C056 H05G 0.9600 . ?
C056 H05H 0.9600 . ?
C056 H05I 0.9600 . ?
C057 H057 0.9300 . ?
C058 H27 0.9300 . ?
C058 C05F 1.377(17) . ?
C059 H28 0.9300 . ?
C05A H29 0.9600 . ?
C05A H30 0.9600 . ?
C05A H31 0.9600 . ?
C05B H33 0.9600 . ?
C05B H34 0.9600 . ?
C05B H35 0.9600 . ?
C05C H36 0.9600 . ?
C05C H37 0.9600 . ?
C05C H38 0.9600 . ?
C05D H05J 0.9300 . ?
C05D C05L 1.367(19) . ?
C05E H39 0.9300 . ?
C05E C060 1.34(2) . ?
C05F H40 0.9300 . ?
C05G H05K 0.9600 . ?
C05G H05L 0.9600 . ?
C05G H05M 0.9600 . ?
C05H H41 0.9300 . ?
C05H C05T 1.34(2) . ?
C05H C05Z 1.30(2) . ?
C05I H05N 0.9600 . ?
C05I H05O 0.9600 . ?
C05I H05P 0.9600 . ?
C05J C05K 1.33(3) . ?
C05K H42 0.9300 . ?
C05L H05Q 0.9300 . ?
C05M H43 0.9300 . ?
C05M C064 1.34(3) . ?
C05N H44 0.9600 . ?
C05N H45 0.9600 . ?
C05N H46 0.9600 . ?
C05O H05R 0.9300 . ?
C05O C05Q 1.25(2) . ?
C05Q H05S 0.9300 . ?
C05Q C05V 1.32(2) . ?
C05R H47 0.9300 . ?
C05R C05U 1.31(3) . ?
C05S H48 0.9300 . ?
C05S C065 1.45(3) . ?
C05T H49 0.9300 . ?
C05U H50 0.9300 . ?
C05U C065 1.38(4) . ?
C05V H05V 0.9300 . ?
C05V C32 1.50(2) . ?
C05W H51 0.9600 . ?
C05W H52 0.9600 . ?
C05W H53 0.9600 . ?
C05X H05T 0.9600 . ?
C05X H05U 0.9600 . ?
C05X H05W 0.9600 . ?
C05Y H05X 0.9600 . ?
C05Y H05Y 0.9600 . ?
C05Y H54 0.9600 . ?
C05Z H55 0.9300 . ?
C05Z C064 1.35(3) . ?
C060 H56 0.9300 . ?
C061 H57 0.9300 . ?
C061 H58 0.9300 . ?
C063 H06A 0.9600 . ?
C063 H06B 0.9600 . ?
C063 H06C 0.9600 . ?
C064 H59 0.9300 . ?
C065 H60 0.9300 . ?
C32 H32 0.9300 . ?
C33 H61 0.9600 . ?
C33 H62 0.9600 . ?
C33 H63 0.9600 . ?

loop_
_geom_torsion_atom_site_label_1
_geom_torsion_atom_site_label_2
_geom_torsion_atom_site_label_3
_geom_torsion_atom_site_label_4
_geom_torsion
_geom_torsion_site_symmetry_1
_geom_torsion_site_symmetry_2
_geom_torsion_site_symmetry_3
_geom_torsion_site_symmetry_4
_geom_torsion_publ_flag
Ag03 S00H C01A C01T -80.5(7) . . . . ?
Ag03 S00H C01A C023 97.3(7) . . . . ?
Ag03 S00H C01G C02G 5.5(8) . . . . ?
Ag03 S00H C01G C034 -179.8(8) . . . . ?
Ag03 S00H C01Q C01P -12.4(9) . . . . ?
Ag03 S00H C01Q C03H 169.7(8) . . . . ?
Ag04 S00J C024 C046 -154.2(8) . . . . ?
Ag05 S00I C01W C015 -71.1(8) . . . . ?
Ag05 S00I C01W C04D 106.7(8) . . . . ?
Ag05 S00I C01Z C02J -16.6(10) . . . . ?
Ag05 S00I C01Z C02Z 162.6(9) . . . . ?
Ag05 S00I C02B C01R -11.1(9) . . . . ?
Ag05 S00I C02B C040 165.3(8) . . . . ?
Ag06 S00N C02X C03M -158.5(7) . . . . ?
Ag07 S00Q C01D C022 79.2(9) . . . . ?
Ag07 S00Q C01D C02M -100.4(8) . . . . ?
Ag07 S00Q C01H C016 9.0(9) . . . . ?
Ag07 S00Q C01H C020 -170.3(7) . . . . ?
Ag07 S00Q C01Y C027 -159.1(7) . . . . ?
Ag07 S00Q C01Y C028 21.4(8) . . . . ?
Ag08 S00K C02Y C04W -142.4(10) . . . . ?
Ag09 S00O C03V C04A -146.9(8) . . . . ?
Ag0A S00L C012 C019 -86.2(7) . . . . ?
Ag0A S00L C012 C038 93.7(7) . . . . ?
Ag0A S00L C018 C01E -18.9(9) . . . . ?
Ag0A S00L C018 C02N 166.5(7) . . . . ?
Ag0A S00L C02A C037 -7.7(9) . . . . ?
Ag0A S00L C02A C03E 173.0(8) . . . . ?
Ag0B S00R C01U C02I 97.9(8) . . . . ?
Ag0B S00R C01U C03O -78.4(8) . . . . ?
Ag0B S00R C02L C03B -11.5(10) . . . . ?
Ag0B S00R C02L C05F 164.5(9) . . . . ?
Ag0B S00R C04F C04Q 144.2(9) . . . . ?
Ag0B S00R C04F C04X -33.7(11) . . . . ?
Ag0C S00P C01J C02U -112.9(8) . . . . ?
Ag0C S00P C01J C04O 68.0(9) . . . . ?
Ag0C S00P C01S C01C 13.8(9) . . . . ?
Ag0C S00P C01S C03U -164.5(7) . . . . ?
Ag0C S00P C02H C03D 30.0(10) . . . . ?
Ag0C S00P C02H C03L -152.4(8) . . . . ?
Ag0D S00M C02O C03P -150.0(8) . . . . ?
Ag0E S00S C05E C060 -140.0(14) . . . . ?
Ag0F S00J C024 C046 -78.1(9) . . . . ?
Ag0F S00K C02Y C04W -66.4(11) . . . . ?
Ag0F S00N C02X C03M -81.8(8) . . . . ?
Ag0G S00M C02O C03P -73.7(8) . . . . ?
Ag0G S00O C03V C04A -73.6(8) . . . . ?
Ag0G S00S C05E C060 -64.2(15) . . . . ?
S00H C01A C01T C029 176.7(7) . . . . ?
S00H C01A C023 C025 -176.2(7) . . . . ?
S00H C01G C02G C02F 173.1(7) . . . . ?
S00H C01G C034 C03Z -172.6(10) . . . . ?
S00H C01Q C03H C048 176.7(9) . . . . ?
S00I C01W C04D C043 -179.2(9) . . . . ?
S00I C01Z C02J C03C -178.7(8) . . . . ?
S00I C01Z C02Z C03X 179.7(9) . . . . ?
S00I C02B C040 C049 -175.5(9) . . . . ?
S00J C024 C046 C03A -176.1(9) . . . . ?
S00K C02Y C04W C04N -170.0(10) . . . . ?
S00L C012 C019 C036 -179.7(7) . . . . ?
S00L C012 C038 C04P 179.8(8) . . . . ?
S00L C018 C01E C02R -176.4(9) . . . . ?
S00L C018 C02N C03Y 177.4(9) . . . . ?
S00L C02A C037 C02K -178.6(8) . . . . ?
S00L C02A C03E C03J 177.3(9) . . . . ?
S00M C02O C03P C033 -175.3(9) . . . . ?
S00N C02X C03M C03K -175.1(8) . . . . ?
S00O C03V C04A C039 -176.2(9) . . . . ?
S00P C01J C02U C035 -178.9(8) . . . . ?
S00P C01J C04O C04C 179.7(10) . . . . ?
S00P C01S C03U C031 178.8(8) . . . . ?
S00P C02H C03D C03F 177.3(8) . . . . ?
S00P C02H C03L C047 -177.8(10) . . . . ?
S00Q C01D C022 C03G -177.7(9) . . . . ?
S00Q C01D C02M C03T 176.8(8) . . . . ?
S00Q C01H C020 C02E 177.2(9) . . . . ?
S00Q C01Y C027 C02T -178.5(8) . . . . ?
S00Q C01Y C028 C026 178.1(7) . . . . ?
S00R C01U C02I C03I -175.4(8) . . . . ?
S00R C01U C03O C03N 175.8(8) . . . . ?
S00R C02L C03B C03R 178.5(8) . . . . ?
S00R C02L C05F C058 -177.8(10) . . . . ?
S00R C04F C04Q C04K -178.8(12) . . . . ?
S00R C04F C04X C05K -178.7(12) . . . . ?
S00S C05E C060 C04Z -179.4(13) . . . . ?
O00T C021 C048 C03H 177.9(11) . . . . ?
O00U C02D C031 C03U 178.2(9) . . . . ?
O00W C01M C025 C023 179.0(9) . . . . ?
O00W C01M C029 C01T -178.5(9) . . . . ?
C00X O041 C04P C038 -178.7(9) . . . . ?
O00Y C02C C02T C027 178.9(10) . . . . ?
O00Z C02P C03I C02I 178.6(9) . . . . ?
O00Z C02P C03N C03O -178.4(9) . . . . ?
O011 C02S C043 C04D -179.8(10) . . . . ?
C012 S00L C018 C01E 109.5(8) . . . . ?
C012 S00L C018 C02N -65.1(9) . . . . ?
C012 S00L C02A C037 -137.9(8) . . . . ?
C012 S00L C02A C03E 42.9(10) . . . . ?
C012 C019 C036 O041 0.3(15) . . . . ?
C012 C038 C04P O041 -0.5(15) . . . . ?
O014 C03W C058 C05F 179.2(12) . . . . ?
C015 C01V C02S O011 -179.7(9) . . . . ?
C015 C01V C02S C043 -1.5(15) . . . . ?
C015 C01W C04D C043 -1.4(15) . . . . ?
C016 C01H C020 C02E -2.1(16) . . . . ?
C016 C01O C02W O010 179.2(9) . . . . ?
C016 C01O C02W C02E -0.9(15) . . . . ?
O017 C03S C047 C03L 175.7(11) . . . . ?
C018 S00L C012 C019 151.6(7) . . . . ?
C018 S00L C012 C038 -28.5(8) . . . . ?
C018 S00L C02A C037 113.3(8) . . . . ?
C018 S00L C02A C03E -65.9(10) . . . . ?
C018 C01E C02R C042 0.4(17) . . . . ?
C018 C02N C03Y C042 -2.5(17) . . . . ?
C019 C012 C038 C04P -0.3(14) . . . . ?
C019 C036 O041 C00X 178.8(10) . . . . ?
C019 C036 O041 C04P -1.0(14) . . . . ?
C01A S00H C01G C02G 135.8(8) . . . . ?
C01A S00H C01G C034 -49.4(9) . . . . ?
C01A S00H C01Q C01P -139.1(8) . . . . ?
C01A S00H C01Q C03H 43.0(10) . . . . ?
C01A C01T C029 C01M -0.2(15) . . . . ?
C01A C023 C025 C01M -0.8(14) . . . . ?
O01B C02V C03J C03E -179.4(11) . . . . ?
C01C C01N C02D O00U -179.2(9) . . . . ?
C01C C01N C02D C031 0.8(15) . . . . ?
C01C C01S C03U C031 0.6(15) . . . . ?
C01D S00Q C01H C016 -118.6(8) . . . . ?
C01D S00Q C01H C020 62.1(9) . . . . ?
C01D S00Q C01Y C027 -31.0(9) . . . . ?
C01D S00Q C01Y C028 149.4(7) . . . . ?
C01D C022 C03G C04J 0.0(18) . . . . ?
C01D C02M C03T C04J 1.9(17) . . . . ?
C01E C018 C02N C03Y 2.6(15) . . . . ?
C01E C02R C042 O01F 179.5(11) . . . . ?
C01E C02R C042 C03Y -0.3(17) . . . . ?
C01G S00H C01A C01T 150.4(7) . . . . ?
C01G S00H C01A C023 -31.8(8) . . . . ?
C01G S00H C01Q C01P 111.9(8) . . . . ?
C01G S00H C01Q C03H -66.0(10) . . . . ?
C01G C034 C03Z C03Q 1(2) . . . . ?
C01H S00Q C01D C022 -156.2(9) . . . . ?
C01H S00Q C01D C02M 24.1(9) . . . . ?
C01H S00Q C01Y C027 78.4(9) . . . . ?
C01H S00Q C01Y C028 -101.2(8) . . . . ?
C01H C016 C01O C02W -0.8(14) . . . . ?
C01H C020 C02E C02W 0.5(17) . . . . ?
C01J S00P C01S C01C -113.9(8) . . . . ?
C01J S00P C01S C03U 67.8(9) . . . . ?
C01J S00P C02H C03D 157.1(9) . . . . ?
C01J S00P C02H C03L -25.4(10) . . . . ?
C01J C02U C035 C02Q 0.2(16) . . . . ?
C01K C01P C01Q S00H -178.7(8) . . . . ?
C01K C01P C01Q C03H -0.7(15) . . . . ?
C01K C021 C048 C03H 0.8(18) . . . . ?
O01L C03Q C03Z C034 179.8(12) . . . . ?
C01N C01C C01S S00P -179.9(8) . . . . ?
C01N C01C C01S C03U -1.6(15) . . . . ?
C01N C02D C031 C03U -1.8(15) . . . . ?
C01O C016 C01H S00Q -177.1(7) . . . . ?
C01O C016 C01H C020 2.3(14) . . . . ?
C01P C01K C021 O00T -179.4(10) . . . . ?
C01P C01K C021 C048 -2.7(16) . . . . ?
C01P C01Q C03H C048 -1.2(16) . . . . ?
C01Q S00H C01A C01T 42.7(8) . . . . ?
C01Q S00H C01A C023 -139.5(8) . . . . ?
C01Q S00H C01G C02G -116.6(8) . . . . ?
C01Q S00H C01G C034 58.2(10) . . . . ?
C01Q C03H C048 C021 1.2(19) . . . . ?
C01R C02B C040 C049 0.9(16) . . . . ?
C01R C030 C04G O032 -178.8(10) . . . . ?
C01R C030 C04G C049 2.4(18) . . . . ?
C01S S00P C01J C02U 11.8(10) . . . . ?
C01S S00P C01J C04O -167.3(8) . . . . ?
C01S S00P C02H C03D -92.9(9) . . . . ?
C01S S00P C02H C03L 84.6(10) . . . . ?
C01S C01C C01N C02D 1.0(16) . . . . ?
C01T C01A C023 C025 1.7(13) . . . . ?
C01U S00R C02L C03B -136.8(9) . . . . ?
C01U S00R C02L C05F 39.2(11) . . . . ?
C01U S00R C04F C04Q -93.7(10) . . . . ?
C01U S00R C04F C04X 88.4(11) . . . . ?
C01U C02I C03I C02P -0.7(16) . . . . ?
C01V C015 C01W S00I 179.6(7) . . . . ?
C01V C015 C01W C04D 1.8(14) . . . . ?
C01V C02S C043 C04D 1.8(17) . . . . ?
C01W S00I C01Z C02J -145.7(8) . . . . ?
C01W S00I C01Z C02Z 33.5(11) . . . . ?
C01W S00I C02B C01R 119.3(8) . . . . ?
C01W S00I C02B C040 -64.4(10) . . . . ?
C01W C015 C01V C02S -0.3(15) . . . . ?
O01X C02Q C035 C02U -179.7(11) . . . . ?
O01X C02Q C04C C04O -179.4(11) . . . . ?
C01Y S00Q C01D C022 -46.8(10) . . . . ?
C01Y S00Q C01D C02M 133.5(8) . . . . ?
C01Y S00Q C01H C016 132.6(8) . . . . ?
C01Y S00Q C01H C020 -46.7(9) . . . . ?
C01Y C027 C02T C02C -0.3(17) . . . . ?
C01Z S00I C01W C015 53.8(8) . . . . ?
C01Z S00I C01W C04D -128.4(9) . . . . ?
C01Z S00I C02B C01R -133.3(8) . . . . ?
C01Z S00I C02B C040 43.0(10) . . . . ?
C01Z C02J C03C C04B 0.2(17) . . . . ?
C01Z C02Z C03X C04B -2.1(18) . . . . ?
C020 C02E C02W O010 -179.0(10) . . . . ?
C020 C02E C02W C01O 1.0(16) . . . . ?
C021 C01K C01P C01Q 2.7(15) . . . . ?
C022 C01D C02M C03T -2.9(15) . . . . ?
C022 C03G C04J O01I 176.7(11) . . . . ?
C022 C03G C04J C03T -1.2(19) . . . . ?
C023 C01A C01T C029 -1.2(14) . . . . ?
C025 C01M C029 C01T 1.1(15) . . . . ?
C026 C02C C02T C027 0.1(17) . . . . ?
C027 C01Y C028 C026 -1.5(14) . . . . ?
C028 C01Y C027 C02T 1.0(15) . . . . ?
C028 C026 C02C O00Y -179.2(9) . . . . ?
C028 C026 C02C C02T -0.6(16) . . . . ?
C029 C01M C025 C023 -0.6(15) . . . . ?
C02A S00L C012 C019 39.7(8) . . . . ?
C02A S00L C012 C038 -140.4(7) . . . . ?
C02A S00L C018 C01E -141.6(8) . . . . ?
C02A S00L C018 C02N 43.8(9) . . . . ?
C02A C03E C03J C02V 2.5(18) . . . . ?
C02B S00I C01W C015 163.6(7) . . . . ?
C02B S00I C01W C04D -18.7(10) . . . . ?
C02B S00I C01Z C02J 104.4(9) . . . . ?
C02B S00I C01Z C02Z -76.4(10) . . . . ?
C02B C01R C030 C04G -0.7(17) . . . . ?
C02B C040 C049 C04G 0.7(18) . . . . ?
C02C C026 C028 C01Y 1.3(15) . . . . ?
C02D C031 C03U C01S 1.1(15) . . . . ?
C02F C03Q C03Z C034 -4(2) . . . . ?
C02G C01G C034 C03Z 2.2(17) . . . . ?
C02G C02F C03Q O01L 179.9(11) . . . . ?
C02G C02F C03Q C03Z 4.7(18) . . . . ?
C02H S00P C01J C02U 121.5(9) . . . . ?
C02H S00P C01J C04O -57.6(9) . . . . ?
C02H S00P C01S C01C 138.3(8) . . . . ?
C02H S00P C01S C03U -40.0(9) . . . . ?
C02H C03D C03F C03S -0.3(16) . . . . ?
C02H C03L C047 C03S 1.3(19) . . . . ?
C02I C01U C03O C03N -0.8(15) . . . . ?
C02J C01Z C02Z C03X -1.0(17) . . . . ?
C02J C03C C04B O013 -178.4(11) . . . . ?
C02J C03C C04B C03X -3.6(18) . . . . ?
C02K C02V C03J C03E -1.8(18) . . . . ?
C02L S00R C01U C02I -134.1(9) . . . . ?
C02L S00R C01U C03O 49.6(9) . . . . ?
C02L S00R C04F C04Q 16.0(11) . . . . ?
C02L S00R C04F C04X -161.9(10) . . . . ?
C02L C03B C03R C03W -2.6(16) . . . . ?
C02M C01D C022 C03G 2.0(16) . . . . ?
C02M C03T C04J O01I -177.8(10) . . . . ?
C02M C03T C04J C03G 0.2(19) . . . . ?
C02N C018 C01E C02R -1.6(15) . . . . ?
C02N C03Y C042 O01F -178.5(11) . . . . ?
C02N C03Y C042 C02R 1.3(18) . . . . ?
C02P C03N C03O C01U 0.4(16) . . . . ?
C02Q C04C C04O C01J -1.7(19) . . . . ?
C02S C043 C04D C01W -0.3(17) . . . . ?
C02U C01J C04O C04C 0.5(17) . . . . ?
C02V C02K C037 C02A 0.0(17) . . . . ?
C02Z C01Z C02J C03C 2.0(16) . . . . ?
C02Z C03X C04B O013 179.8(10) . . . . ?
C02Z C03X C04B C03C 4.5(19) . . . . ?
C030 C01R C02B S00I 175.6(8) . . . . ?
C030 C01R C02B C040 -0.9(15) . . . . ?
C033 C04I C050 C04E -1(2) . . . . ?
C033 C04U C059 C04E 0(2) . . . . ?
C034 C01G C02G C02F -1.9(15) . . . . ?
C035 C02Q C04C C04O 2.1(19) . . . . ?
C036 O041 C04P C038 1.1(15) . . . . ?
C037 C02A C03E C03J -1.9(16) . . . . ?
C037 C02K C02V O01B 177.9(11) . . . . ?
C037 C02K C02V C03J 0.5(17) . . . . ?
C038 C012 C019 C036 0.4(13) . . . . ?
C039 C04H C05R C05U 2(3) . . . . ?
C039 C05S C065 C05U 1(3) . . . . ?
C03A C044 C04Y C05L 2(2) . . . . ?
C03A C04M C05D C05L -1.7(19) . . . . ?
C03B C02L C05F C058 -1.6(18) . . . . ?
C03B C03R C03W O014 -178.4(9) . . . . ?
C03B C03R C03W C058 1.9(17) . . . . ?
C03D C02H C03L C047 -0.2(17) . . . . ?
C03D C03F C03S O017 -176.5(10) . . . . ?
C03D C03F C03S C047 1.5(18) . . . . ?
C03E C02A C037 C02K 0.7(16) . . . . ?
C03F C03S C047 C03L -2(2) . . . . ?
C03I C02P C03N C03O -0.2(15) . . . . ?
C03K C045 C057 C054 0(2) . . . . ?
C03L C02H C03D C03F -0.3(16) . . . . ?
C03M C03K C045 C057 176.5(11) . . . . ?
C03M C03K C053 C04V -177.8(10) . . . . ?
C03N C02P C03I C02I 0.3(16) . . . . ?
C03O C01U C02I C03I 0.9(15) . . . . ?
C03P C033 C04I C050 -179.7(11) . . . . ?
C03P C033 C04U C059 179.9(13) . . . . ?
C03Q C02F C02G C01G -1.6(16) . . . . ?
C03R C03W C058 C05F -1.2(19) . . . . ?
C03W C058 C05F C02L 1(2) . . . . ?
C040 C049 C04G C030 -2.4(19) . . . . ?
C040 C049 C04G O032 178.9(11) . . . . ?
C044 C03A C046 C024 -82.0(15) . . . . ?
C044 C03A C04M C05D 1.2(16) . . . . ?
C044 C04Y C05L C05D -2(2) . . . . ?
C045 C03K C03M C02X -75.8(14) . . . . ?
C045 C03K C053 C04V -2.0(17) . . . . ?
C046 C03A C044 C04Y 178.4(11) . . . . ?
C046 C03A C04M C05D -178.4(11) . . . . ?
C04A C039 C04H C05R -179.5(12) . . . . ?
C04A C039 C05S C065 177.6(16) . . . . ?
C04C C02Q C035 C02U -1.4(17) . . . . ?
C04F S00R C01U C02I -21.4(10) . . . . ?
C04F S00R C01U C03O 162.3(8) . . . . ?
C04F S00R C02L C03B 111.6(9) . . . . ?
C04F S00R C02L C05F -72.3(11) . . . . ?
C04F C04X C05K C05J -3(3) . . . . ?
C04H C039 C04A C03V 93.7(13) . . . . ?
C04H C039 C05S C065 0(2) . . . . ?
C04H C05R C05U C065 -1(4) . . . . ?
C04I C033 C03P C02O -87.0(15) . . . . ?
C04I C033 C04U C059 0(2) . . . . ?
C04K C05J C05K C04X 1(4) . . . . ?
O04L C05J C05K C04X 179.3(14) . . . . ?
C04M C03A C044 C04Y -1.2(16) . . . . ?
C04M C03A C046 C024 97.6(13) . . . . ?
C04M C05D C05L C04Y 2(2) . . . . ?
C04N C04R C05O C05Q -11(3) . . . . ?
C04O C01J C02U C035 0.2(16) . . . . ?
C04Q C04F C04X C05K 3(2) . . . . ?
C04Q C04K C05J O04L -176.7(13) . . . . ?
C04Q C04K C05J C05K 2(4) . . . . ?
C04R C04N C04W C02Y -80.4(17) . . . . ?
C04R C04N C32 C05V 0(2) . . . . ?
C04R C05O C05Q C05V 9(3) . . . . ?
C04S O010 C02W C01O -2.0(16) . . . . ?
C04S O010 C02W C02E 178.1(10) . . . . ?
C04T O00U C02D C01N 8.2(15) . . . . ?
C04T O00U C02D C031 -171.7(9) . . . . ?
C04U C033 C03P C02O 92.9(14) . . . . ?
C04U C033 C04I C050 0.5(19) . . . . ?
C04V C054 C057 C045 1(2) . . . . ?
C04W C04N C04R C05O -177.9(14) . . . . ?
C04W C04N C32 C05V -175.5(14) . . . . ?
C04X C04F C04Q C04K -0.9(19) . . . . ?
C04Z C05M C064 C05Z -3(4) . . . . ?
C050 C04E C059 C04U 0(2) . . . . ?
C051 O00W C01M C025 176.6(9) . . . . ?
C051 O00W C01M C029 -3.7(15) . . . . ?
C052 O011 C02S C01V -11.3(16) . . . . ?
C052 O011 C02S C043 170.4(10) . . . . ?
C053 C03K C03M C02X 100.0(12) . . . . ?
C053 C03K C045 C057 0.6(17) . . . . ?
C053 C04V C054 C057 -2(2) . . . . ?
C054 C04V C053 C03K 2.7(19) . . . . ?
C055 O00Z C02P C03I -174.6(10) . . . . ?
C055 O00Z C02P C03N 3.7(15) . . . . ?
C056 O00Y C02C C026 -1.2(16) . . . . ?
C056 O00Y C02C C02T -179.9(11) . . . . ?
C059 C04E C050 C04I 0(2) . . . . ?
C05A C00X O041 C036 -3.9(16) . . . . ?
C05A C00X O041 C04P 175.9(10) . . . . ?
C05B O01B C02V C02K 1.2(18) . . . . ?
C05B O01B C02V C03J 178.6(12) . . . . ?
C05C O014 C03W C03R 176.4(11) . . . . ?
C05C O014 C03W C058 -4.0(18) . . . . ?
C05F C02L C03B C03R 2.4(16) . . . . ?
C05G O00T C021 C01K -3.7(16) . . . . ?
C05G O00T C021 C048 179.4(11) . . . . ?
C05H C05Z C064 C05M -1(4) . . . . ?
C05I O013 C04B C03C -8.6(18) . . . . ?
C05I O013 C04B C03X 176.2(12) . . . . ?
C05J C04K C04Q C04F -1(3) . . . . ?
C05M C04Z C05T C05H 0(3) . . . . ?
C05M C04Z C060 C05E -105(2) . . . . ?
C05N O01F C042 C02R -15.3(19) . . . . ?
C05N O01F C042 C03Y 164.6(13) . . . . ?
C05O C05Q C05V C32 -4(3) . . . . ?
C05Q C05V C32 C04N -1(3) . . . . ?
C05R C05U C065 C05S -1(5) . . . . ?
C05S C039 C04A C03V -83.8(15) . . . . ?
C05S C039 C04H C05R -2(2) . . . . ?
C05T C04Z C05M C064 4(3) . . . . ?
C05T C04Z C060 C05E 88(2) . . . . ?
C05T C05H C05Z C064 5(3) . . . . ?
C05W O01X C02Q C035 6.0(19) . . . . ?
C05W O01X C02Q C04C -172.4(13) . . . . ?
C05X O01L C03Q C02F 7(2) . . . . ?
C05X O01L C03Q C03Z -177.6(15) . . . . ?
C05Y O01I C04J C03G 8.0(18) . . . . ?
C05Y O01I C04J C03T -174.0(12) . . . . ?
C05Z C05H C05T C04Z -5(3) . . . . ?
C060 C04Z C05M C064 -165(2) . . . . ?
C060 C04Z C05T C05H 168.6(17) . . . . ?
C061 O04L C05J C04K -6(3) . . . . ?
C061 O04L C05J C05K 175.1(18) . . . . ?
C063 O032 C04G C030 168.1(14) . . . . ?
C063 O032 C04G C049 -13(2) . . . . ?
C32 C04N C04R C05O 6(2) . . . . ?
C32 C04N C04W C02Y 94.8(18) . . . . ?
C33 O017 C03S C03F 178.6(13) . . . . ?
C33 O017 C03S C047 1(2) . . . . ?

loop_
_smtbx_masks_void_nr
_smtbx_masks_void_average_x
_smtbx_masks_void_average_y
_smtbx_masks_void_average_z
_smtbx_masks_void_volume
_smtbx_masks_void_count_electrons
_smtbx_masks_void_content
1 -0.009 -0.099 0.200 85.5 18.2 ?
2 0.009 0.099 0.800 85.5 17.9 ?
3 0.000 0.500 0.500 656.4 124.1 ?
4 0.261 -0.034 0.041 29.1 0.0 ?
5 0.268 0.202 0.258 9.3 0.0 ?
6 0.443 0.112 0.932 24.7 1.7 ?
7 0.429 0.748 0.930 46.5 4.6 ?
8 0.476 0.599 0.205 9.8 0.0 ?
9 0.557 0.888 0.068 24.7 1.7 ?
10 0.524 0.401 0.795 9.8 0.0 ?
11 0.571 0.252 0.070 46.5 4.5 ?
12 0.739 0.034 0.959 29.1 0.0 ?
13 0.732 0.798 0.742 9.3 0.0 ?
